data_4128376
loop_
_publ_author_name
'Boreen, Michael A.'
'Lohrey, Trevor D.'
'Rao, Guodong'
'Britt, R. David'
'Maron, Laurent'
'Arnold, John'

_publ_section_title
;
 A Uranium Tri-Rhenium Triple Inverse Sandwich Compound.
;
_journal_issue 13
_journal_name_full 'Journal of the American Chemical Society'
_journal_page_first 5144
_journal_page_last 5148
_journal_paper_doi 10.1021/jacs.9b01331
_journal_volume 141
_journal_year 2019
_chemical_formula_moiety '(C106 H146 N6 O2 Re3 U), 0.5 (C6 H14), 0.5 (C6 H14), (C4 H10 O)'
_chemical_formula_sum 'C116 H170 N6 O3 Re3 U'
_chemical_formula_weight 2493.20
_space_group_crystal_system triclinic
_space_group_IT_number 2
_space_group_name_Hall '-P 1'
_space_group_name_H-M_alt 'P -1'
_atom_sites_solution_hydrogens geom
_atom_sites_solution_primary iterative
_atom_sites_solution_secondary difmap
_audit_creation_method SHELXL-2014/7
_cell_angle_alpha 77.8630(10)
_cell_angle_beta 86.540(2)
_cell_angle_gamma 69.678(2)
_cell_formula_units_Z 2
_cell_length_a 15.1739(3)
_cell_length_b 15.9697(2)
_cell_length_c 24.5541(4)
_cell_measurement_reflns_used 40473
_cell_measurement_temperature 100(2)
_cell_measurement_theta_max 29.8880
_cell_measurement_theta_min 3.3220
_cell_volume 5454.42(17)
_computing_cell_refinement 'CrysAlisPro 1.171.39.45f (Rigaku OD, 2018)'
_computing_data_collection 'CrysAlisPro 1.171.39.45f (Rigaku OD, 2018)'
_computing_data_reduction 'CrysAlisPro 1.171.39.45f (Rigaku OD, 2018)'
_computing_molecular_graphics ORTEP-32
_computing_publication_material WinGX
_computing_structure_refinement 'SHELXL-2014/7 (Sheldrick, 2014)'
_computing_structure_solution SHELXT
_diffrn_ambient_temperature 100(2)
_diffrn_measured_fraction_theta_full 0.998
_diffrn_measured_fraction_theta_max 0.998
_diffrn_measurement_device_type 'ROD, Synergy Custom DW system, Pilatus 200K'
_diffrn_measurement_method '\w scans'
_diffrn_radiation_type MoK\a
_diffrn_radiation_wavelength 0.71073
_diffrn_reflns_av_R_equivalents 0.0627
_diffrn_reflns_av_unetI/netI 0.0425
_diffrn_reflns_Laue_measured_fraction_full 0.998
_diffrn_reflns_Laue_measured_fraction_max 0.998
_diffrn_reflns_limit_h_max 18
_diffrn_reflns_limit_h_min -18
_diffrn_reflns_limit_k_max 19
_diffrn_reflns_limit_k_min -19
_diffrn_reflns_limit_l_max 30
_diffrn_reflns_limit_l_min -30
_diffrn_reflns_number 118537
_diffrn_reflns_point_group_measured_fraction_full 0.998
_diffrn_reflns_point_group_measured_fraction_max 0.998
_diffrn_reflns_theta_full 25.000
_diffrn_reflns_theta_max 26.372
_diffrn_reflns_theta_min 3.209
_diffrn_source 'Rotating-anode X-ray tube'
_exptl_absorpt_coefficient_mu 4.849
_exptl_absorpt_correction_T_max 1.00000
_exptl_absorpt_correction_T_min 0.51127
_exptl_absorpt_correction_type multi-scan
_exptl_absorpt_process_details
;
CrysAlisPro 1.171.39.45f (Rigaku Oxford Diffraction, 2018)
Empirical absorption correction using spherical harmonics,
 implemented in SCALE3 ABSPACK scaling algorithm.
;
_exptl_crystal_colour red
_exptl_crystal_density_diffrn 1.518
_exptl_crystal_description plank
_exptl_crystal_F_000 2498
_exptl_crystal_size_max 0.140
_exptl_crystal_size_mid 0.110
_exptl_crystal_size_min 0.050
_refine_diff_density_max 1.691
_refine_diff_density_min -1.386
_refine_diff_density_rms 0.115
_refine_ls_extinction_method none
_refine_ls_goodness_of_fit_ref 1.034
_refine_ls_hydrogen_treatment constr
_refine_ls_matrix_type full
_refine_ls_number_parameters 1234
_refine_ls_number_reflns 22235
_refine_ls_number_restraints 98
_refine_ls_restrained_S_all 1.042
_refine_ls_R_factor_all 0.0401
_refine_ls_R_factor_gt 0.0290
_refine_ls_shift/su_max 0.003
_refine_ls_shift/su_mean 0.000
_refine_ls_structure_factor_coef Fsqd
_refine_ls_weighting_details 'w=1/[\s^2^(Fo^2^)+(0.0228P)^2^+7.9192P] where P=(Fo^2^+2Fc^2^)/3'
_refine_ls_weighting_scheme calc
_refine_ls_wR_factor_gt 0.0623
_refine_ls_wR_factor_ref 0.0654
_reflns_Friedel_coverage 0.000
_reflns_number_gt 18592
_reflns_number_total 22235
_reflns_threshold_expression 'I > 2\s(I)'
_cod_data_source_file ja9b01331_si_003.cif
_cod_data_source_block shelx
_cod_depositor_comments
;
The following automatic conversions were performed:

data item '_atom_sites_solution_secondary' value 'diffmap' was
changed to 'difmap'.

Automatic conversion script
Id: cif_fix_values 6909 2019-04-08 15:41:33Z antanas 
;
_cod_database_code 4128376
_shelx_shelxl_version_number 2014/7
_shelx_space_group_comment
;
The symmetry employed for this shelxl refinement is uniquely defined
by the following loop, which should always be used as a source of
symmetry information in preference to the above space-group names.
They are only intended as comments.
;
_shelx_estimated_absorpt_t_min 0.550
_shelx_estimated_absorpt_t_max 0.794

loop_
_space_group_symop_operation_xyz
'x, y, z'
'-x, -y, -z'

loop_
_atom_site_label
_atom_site_type_symbol
_atom_site_fract_x
_atom_site_fract_y
_atom_site_fract_z
_atom_site_U_iso_or_equiv
_atom_site_adp_type
_atom_site_occupancy
_atom_site_site_symmetry_order
_atom_site_calc_flag
_atom_site_refinement_flags_posn
_atom_site_refinement_flags_adp
_atom_site_refinement_flags_occupancy
_atom_site_disorder_assembly
_atom_site_disorder_group
C1 C 0.3483(3) 0.2786(3) 0.14945(17) 0.0248(9) Uani 1 1 d . . . . .
H1 H 0.3045 0.2822 0.1223 0.030 Uiso 1 1 calc R U . . .
C2 C 0.3895(3) 0.2029(3) 0.19465(18) 0.0261(9) Uani 1 1 d . . . . .
H2 H 0.3828 0.1447 0.2004 0.031 Uiso 1 1 calc R U . . .
C3 C 0.4433(3) 0.2308(3) 0.23009(18) 0.0272(10) Uani 1 1 d . . . . .
H3 H 0.4773 0.1940 0.2630 0.033 Uiso 1 1 calc R U . . .
C4 C 0.4363(3) 0.3225(3) 0.20709(19) 0.0270(10) Uani 1 1 d . . . . .
H4 H 0.4592 0.3598 0.2236 0.032 Uiso 1 1 calc R U . . .
C5 C 0.3875(3) 0.3486(3) 0.15384(18) 0.0274(10) Uani 1 1 d . . . . .
H5 H 0.3821 0.4020 0.1265 0.033 Uiso 1 1 calc R U . . .
C6 C 0.3008(3) 0.1825(3) 0.32766(17) 0.0254(9) Uani 1 1 d . . . . .
H6 H 0.3419 0.1237 0.3239 0.030 Uiso 1 1 calc R U . . .
C7 C 0.2001(3) 0.2178(3) 0.31789(17) 0.0301(10) Uani 1 1 d . . . . .
H7 H 0.1645 0.1908 0.3013 0.036 Uiso 1 1 calc R U . . .
C8 C 0.1640(3) 0.3021(3) 0.33830(18) 0.0280(10) Uani 1 1 d . . . . .
H8 H 0.0996 0.3365 0.3419 0.034 Uiso 1 1 calc R U . . .
C9 C 0.2437(3) 0.3254(3) 0.35247(17) 0.0244(9) Uani 1 1 d . . . . .
H9 H 0.2403 0.3789 0.3649 0.029 Uiso 1 1 calc R U . . .
C10 C 0.3285(3) 0.2526(3) 0.34422(16) 0.0209(8) Uani 1 1 d . . . . .
H10 H 0.3910 0.2505 0.3487 0.025 Uiso 1 1 calc R U . . .
C11 C 0.1398(4) 0.4962(3) 0.1736(2) 0.0359(12) Uani 1 1 d . . . . .
H11 H 0.1241 0.4850 0.1396 0.043 Uiso 1 1 calc R U . . .
C12 C 0.0897(3) 0.4919(3) 0.2236(3) 0.0443(14) Uani 1 1 d . . . . .
H12 H 0.0319 0.4806 0.2284 0.053 Uiso 1 1 calc R U . . .
C13 C 0.1387(4) 0.5070(3) 0.2659(2) 0.0491(16) Uani 1 1 d . . . . .
H13 H 0.1174 0.5114 0.3027 0.059 Uiso 1 1 calc R U . . .
C14 C 0.2247(4) 0.5145(3) 0.2439(3) 0.0502(17) Uani 1 1 d . . . . .
H14 H 0.2756 0.5152 0.2642 0.060 Uiso 1 1 calc R U . . .
C15 C 0.2200(3) 0.5211(3) 0.1836(2) 0.0399(13) Uani 1 1 d . . . . .
H15 H 0.2612 0.5382 0.1565 0.048 Uiso 1 1 calc R U . . .
C16 C 0.6707(3) 0.2048(3) 0.21079(18) 0.0216(9) Uani 1 1 d . . . . .
C17 C 0.6930(3) 0.1281(3) 0.25508(18) 0.0235(9) Uani 1 1 d . . . . .
C18 C 0.7914(3) -0.0389(3) 0.2702(2) 0.0418(13) Uani 1 1 d . . . . .
H18A H 0.8441 -0.0210 0.2537 0.063 Uiso 1 1 calc R U . . .
H18B H 0.7960 -0.0973 0.2613 0.063 Uiso 1 1 calc R U . . .
H18C H 0.7933 -0.0453 0.3108 0.063 Uiso 1 1 calc R U . . .
C19 C 0.6981(3) 0.0345(3) 0.24661(19) 0.0287(10) Uani 1 1 d . . . . .
H19 H 0.6958 0.0370 0.2057 0.034 Uiso 1 1 calc R U . . .
C20 C 0.6153(3) 0.0082(3) 0.2733(2) 0.0328(11) Uani 1 1 d . . . . .
H20A H 0.6105 0.0145 0.3124 0.049 Uiso 1 1 calc R U . . .
H20B H 0.6253 -0.0552 0.2715 0.049 Uiso 1 1 calc R U . . .
H20C H 0.5572 0.0484 0.2533 0.049 Uiso 1 1 calc R U . . .
C21 C 0.7093(3) 0.1395(3) 0.30777(19) 0.0308(10) Uani 1 1 d . . . . .
H21 H 0.7228 0.0888 0.3382 0.037 Uiso 1 1 calc R U . . .
C22 C 0.7061(3) 0.2231(3) 0.3166(2) 0.0348(11) Uani 1 1 d . . . . .
H22 H 0.7172 0.2296 0.3529 0.042 Uiso 1 1 calc R U . . .
C23 C 0.6866(3) 0.2978(3) 0.2724(2) 0.0337(11) Uani 1 1 d . . . . .
H23 H 0.6855 0.3548 0.2787 0.040 Uiso 1 1 calc R U . . .
C24 C 0.6687(3) 0.2900(3) 0.21933(19) 0.0266(9) Uani 1 1 d . . . . .
C25 C 0.6010(4) 0.4629(3) 0.1912(3) 0.0581(17) Uani 1 1 d . . . . .
H25A H 0.5513 0.4585 0.2179 0.087 Uiso 1 1 calc R U . . .
H25B H 0.5742 0.5121 0.1591 0.087 Uiso 1 1 calc R U . . .
H25C H 0.6493 0.4759 0.2093 0.087 Uiso 1 1 calc R U . . .
C26 C 0.6453(3) 0.3724(3) 0.1716(2) 0.0342(11) Uani 1 1 d . . . . .
H26 H 0.5985 0.3671 0.1466 0.041 Uiso 1 1 calc R U . . .
C27 C 0.7306(4) 0.3766(4) 0.1370(2) 0.0487(14) Uani 1 1 d . . . . .
H27A H 0.7788 0.3791 0.1609 0.073 Uiso 1 1 calc R U . . .
H27B H 0.7123 0.4312 0.1073 0.073 Uiso 1 1 calc R U . . .
H27C H 0.7559 0.3222 0.1206 0.073 Uiso 1 1 calc R U . . .
C28 C 0.8158(3) 0.1354(3) 0.14062(19) 0.0281(10) Uani 1 1 d . . . . .
H28A H 0.8217 0.1832 0.1580 0.042 Uiso 1 1 calc R U . . .
H28B H 0.8552 0.1307 0.1075 0.042 Uiso 1 1 calc R U . . .
H28C H 0.8362 0.0770 0.1672 0.042 Uiso 1 1 calc R U . . .
C29 C 0.7134(3) 0.1593(3) 0.12373(17) 0.0214(8) Uani 1 1 d . . . . .
C30 C 0.6968(3) 0.1387(3) 0.07391(18) 0.0251(9) Uani 1 1 d . . . . .
H30 H 0.7497 0.1206 0.0508 0.030 Uiso 1 1 calc R U . . .
C31 C 0.6120(3) 0.1413(3) 0.05392(18) 0.0241(9) Uani 1 1 d . . . . .
C32 C 0.6129(3) 0.1117(4) -0.0008(2) 0.0368(11) Uani 1 1 d . . . . .
H32A H 0.5716 0.0755 0.0017 0.055 Uiso 1 1 calc R U . . .
H32B H 0.6771 0.0747 -0.0086 0.055 Uiso 1 1 calc R U . . .
H32C H 0.5904 0.1656 -0.0308 0.055 Uiso 1 1 calc R U . . .
C33 C 0.4500(3) 0.1524(3) 0.06307(16) 0.0195(8) Uani 1 1 d . . . . .
C34 C 0.4347(3) 0.0724(3) 0.09059(18) 0.0232(9) Uani 1 1 d . . . . .
C35 C 0.4604(4) -0.0503(4) 0.1790(3) 0.0541(16) Uani 1 1 d . . . . .
H35A H 0.4049 -0.0072 0.1929 0.081 Uiso 1 1 calc R U . . .
H35B H 0.5057 -0.0832 0.2097 0.081 Uiso 1 1 calc R U . . .
H35C H 0.4417 -0.0939 0.1640 0.081 Uiso 1 1 calc R U . . .
C36 C 0.5053(3) 0.0014(3) 0.1334(2) 0.0326(10) Uani 1 1 d . . . . .
H36 H 0.5364 0.0345 0.1516 0.039 Uiso 1 1 calc R U . . .
C37 C 0.5822(4) -0.0659(4) 0.1047(3) 0.0556(16) Uani 1 1 d . . . . .
H37A H 0.5535 -0.0975 0.0850 0.083 Uiso 1 1 calc R U . . .
H37B H 0.6272 -0.1105 0.1327 0.083 Uiso 1 1 calc R U . . .
H37C H 0.6150 -0.0324 0.0780 0.083 Uiso 1 1 calc R U . . .
C38 C 0.3543(3) 0.0578(3) 0.07685(19) 0.0285(10) Uani 1 1 d . . . . .
H38 H 0.3429 0.0039 0.0952 0.034 Uiso 1 1 calc R U . . .
C39 C 0.2907(3) 0.1198(3) 0.0370(2) 0.0297(10) Uani 1 1 d . . . . .
H39 H 0.2357 0.1091 0.0286 0.036 Uiso 1 1 calc R U . . .
C40 C 0.3077(3) 0.1974(3) 0.00972(19) 0.0278(10) Uani 1 1 d . . . . .
H40 H 0.2644 0.2396 -0.0180 0.033 Uiso 1 1 calc R U . . .
C41 C 0.3871(3) 0.2151(3) 0.02201(17) 0.0227(9) Uani 1 1 d . . . . .
C42 C 0.3257(4) 0.3867(3) 0.0040(2) 0.0375(12) Uani 1 1 d . . . . .
H42A H 0.2637 0.3847 -0.0031 0.056 Uiso 1 1 calc R U . . .
H42B H 0.3334 0.4414 -0.0196 0.056 Uiso 1 1 calc R U . . .
H42C H 0.3313 0.3884 0.0433 0.056 Uiso 1 1 calc R U . . .
C43 C 0.4021(3) 0.3016(3) -0.00957(19) 0.0291(10) Uani 1 1 d . . . . .
H43 H 0.4643 0.3011 0.0022 0.035 Uiso 1 1 calc R U . . .
C44 C 0.4037(4) 0.3067(4) -0.0727(2) 0.0416(12) Uani 1 1 d . . . . .
H44A H 0.4547 0.2539 -0.0816 0.062 Uiso 1 1 calc R U . . .
H44B H 0.4139 0.3629 -0.0919 0.062 Uiso 1 1 calc R U . . .
H44C H 0.3435 0.3065 -0.0850 0.062 Uiso 1 1 calc R U . . .
C45 C 0.1028(3) 0.1053(3) 0.40851(17) 0.0218(8) Uani 1 1 d . . . . .
C46 C 0.0109(3) 0.1680(3) 0.39925(18) 0.0267(9) Uani 1 1 d . . . . .
C47 C -0.0811(4) 0.3375(3) 0.3861(3) 0.0502(15) Uani 1 1 d . . . . .
H47A H -0.0461 0.3430 0.3514 0.075 Uiso 1 1 calc R U . . .
H47B H -0.0899 0.3903 0.4029 0.075 Uiso 1 1 calc R U . . .
H47C H -0.1426 0.3353 0.3780 0.075 Uiso 1 1 calc R U . . .
C48 C -0.0257(3) 0.2496(3) 0.4269(2) 0.0385(12) Uani 1 1 d . . . . .
H48 H 0.0293 0.2592 0.4416 0.046 Uiso 1 1 calc R U . . .
C49 C -0.0890(5) 0.2319(5) 0.4763(2) 0.0634(18) Uani 1 1 d . . . . .
H49A H -0.1414 0.2187 0.4630 0.095 Uiso 1 1 calc R U . . .
H49B H -0.1135 0.2860 0.4930 0.095 Uiso 1 1 calc R U . . .
H49C H -0.0522 0.1796 0.5043 0.095 Uiso 1 1 calc R U . . .
C50 C -0.0486(3) 0.1541(3) 0.3636(2) 0.0347(11) Uani 1 1 d . . . . .
H50 H -0.1108 0.1965 0.3569 0.042 Uiso 1 1 calc R U . . .
C51 C -0.0197(3) 0.0810(4) 0.3381(2) 0.0376(11) Uani 1 1 d . . . . .
H51 H -0.0620 0.0716 0.3150 0.045 Uiso 1 1 calc R U . . .
C52 C 0.0713(3) 0.0211(3) 0.3461(2) 0.0350(11) Uani 1 1 d . . . . .
H52 H 0.0917 -0.0288 0.3276 0.042 Uiso 1 1 calc R U . . .
C53 C 0.1339(3) 0.0320(3) 0.38088(19) 0.0273(9) Uani 1 1 d . . . . .
C54 C 0.2811(4) -0.0422(4) 0.3296(3) 0.0568(16) Uani 1 1 d . . . . .
H54A H 0.3482 -0.0779 0.3352 0.085 Uiso 1 1 calc R U . . .
H54B H 0.2735 0.0192 0.3084 0.085 Uiso 1 1 calc R U . . .
H54C H 0.2515 -0.0721 0.3091 0.085 Uiso 1 1 calc R U . . .
C55 C 0.2344(3) -0.0356(3) 0.3863(2) 0.0370(12) Uani 1 1 d . . . . .
H55 H 0.2715 -0.0129 0.4082 0.044 Uiso 1 1 calc R U . . .
C56 C 0.2385(4) -0.1300(3) 0.4180(3) 0.0549(16) Uani 1 1 d . . . . .
H56A H 0.2152 -0.1262 0.4558 0.082 Uiso 1 1 calc R U . . .
H56B H 0.3036 -0.1720 0.4198 0.082 Uiso 1 1 calc R U . . .
H56C H 0.1992 -0.1523 0.3986 0.082 Uiso 1 1 calc R U . . .
C57 C 0.1136(3) 0.0157(3) 0.5201(2) 0.0323(10) Uani 1 1 d . . . . .
H57A H 0.0646 0.0259 0.4928 0.048 Uiso 1 1 calc R U . . .
H57B H 0.0845 0.0277 0.5557 0.048 Uiso 1 1 calc R U . . .
H57C H 0.1564 -0.0476 0.5254 0.048 Uiso 1 1 calc R U . . .
C58 C 0.1680(3) 0.0793(3) 0.49936(17) 0.0209(8) Uani 1 1 d . . . . .
C59 C 0.2201(3) 0.0936(3) 0.53900(17) 0.0188(8) Uani 1 1 d . . . . .
H59 H 0.2193 0.0600 0.5758 0.023 Uiso 1 1 calc R U . . .
C60 C 0.2730(3) 0.1503(2) 0.53189(16) 0.0184(8) Uani 1 1 d . . . . .
C61 C 0.3163(3) 0.1607(3) 0.58272(17) 0.0215(8) Uani 1 1 d . . . . .
H61A H 0.3846 0.1424 0.5786 0.032 Uiso 1 1 calc R U . . .
H61B H 0.3014 0.1219 0.6159 0.032 Uiso 1 1 calc R U . . .
H61C H 0.2909 0.2245 0.5867 0.032 Uiso 1 1 calc R U . . .
C62 C 0.3400(3) 0.2569(3) 0.47774(17) 0.0209(8) Uani 1 1 d . . . . .
C63 C 0.2917(3) 0.3485(3) 0.48069(18) 0.0260(9) Uani 1 1 d . . . . .
C64 C 0.1819(3) 0.4334(3) 0.5475(2) 0.0347(11) Uani 1 1 d . . . . .
H64A H 0.2290 0.3967 0.5766 0.052 Uiso 1 1 calc R U . . .
H64B H 0.1189 0.4457 0.5633 0.052 Uiso 1 1 calc R U . . .
H64C H 0.1922 0.4912 0.5326 0.052 Uiso 1 1 calc R U . . .
C65 C 0.1907(3) 0.3817(3) 0.50078(19) 0.0279(10) Uani 1 1 d . . . . .
H65 H 0.1729 0.3267 0.5162 0.033 Uiso 1 1 calc R U . . .
C66 C 0.1212(4) 0.4406(4) 0.4538(2) 0.0473(14) Uani 1 1 d . . . . .
H66A H 0.0581 0.4627 0.4691 0.071 Uiso 1 1 calc R U . . .
H66B H 0.1211 0.4043 0.4262 0.071 Uiso 1 1 calc R U . . .
H66C H 0.1399 0.4927 0.4359 0.071 Uiso 1 1 calc R U . . .
C67 C 0.3403(4) 0.4090(3) 0.4660(2) 0.0440(14) Uani 1 1 d . . . . .
H67 H 0.3086 0.4717 0.4663 0.053 Uiso 1 1 calc R U . . .
C68 C 0.4332(4) 0.3805(3) 0.4508(3) 0.0567(18) Uani 1 1 d . . . . .
H68 H 0.4639 0.4237 0.4385 0.068 Uiso 1 1 calc R U . . .
C69 C 0.4812(3) 0.2891(3) 0.4536(2) 0.0418(13) Uani 1 1 d . . . . .
H69 H 0.5465 0.2694 0.4457 0.050 Uiso 1 1 calc R U . . .
C70 C 0.4367(3) 0.2246(3) 0.46776(18) 0.0242(9) Uani 1 1 d . . . . .
C71 C 0.5754(3) 0.0942(3) 0.5147(2) 0.0371(11) Uani 1 1 d . . . . .
H71A H 0.6219 0.1221 0.4989 0.056 Uiso 1 1 calc R U . . .
H71B H 0.6047 0.0276 0.5220 0.056 Uiso 1 1 calc R U . . .
H71C H 0.5523 0.1138 0.5497 0.056 Uiso 1 1 calc R U . . .
C72 C 0.4926(3) 0.1240(3) 0.47328(18) 0.0243(9) Uani 1 1 d . . . . .
H72 H 0.4498 0.0896 0.4890 0.029 Uiso 1 1 calc R U . . .
C73 C 0.5280(3) 0.0971(3) 0.4177(2) 0.0347(11) Uani 1 1 d . . . . .
H73A H 0.4749 0.1002 0.3956 0.052 Uiso 1 1 calc R U . . .
H73B H 0.5734 0.0348 0.4245 0.052 Uiso 1 1 calc R U . . .
H73C H 0.5585 0.1391 0.3973 0.052 Uiso 1 1 calc R U . . .
C74 C -0.0586(3) 0.6536(3) 0.13011(18) 0.0226(9) Uani 1 1 d . . . . .
C75 C -0.1223(3) 0.6174(3) 0.16265(19) 0.0262(9) Uani 1 1 d . . . . .
C76 C -0.2416(6) 0.7234(5) 0.2149(3) 0.097(3) Uani 1 1 d . . . . .
H76A H -0.2318 0.7742 0.1881 0.146 Uiso 1 1 calc R U . . .
H76B H -0.2558 0.7401 0.2514 0.146 Uiso 1 1 calc R U . . .
H76C H -0.2942 0.7098 0.2022 0.146 Uiso 1 1 calc R U . . .
C77 C -0.1541(3) 0.6407(3) 0.2194(2) 0.0357(11) Uani 1 1 d . . . . .
H77 H -0.1033 0.6574 0.2336 0.043 Uiso 1 1 calc R U . . .
C78 C -0.1651(4) 0.5625(4) 0.2628(3) 0.0556(16) Uani 1 1 d . . . . .
H78A H -0.1770 0.5804 0.2991 0.083 Uiso 1 1 calc R U . . .
H78B H -0.1073 0.5094 0.2651 0.083 Uiso 1 1 calc R U . . .
H78C H -0.2180 0.5470 0.2523 0.083 Uiso 1 1 calc R U . . .
C79 C -0.1540(3) 0.5590(3) 0.1419(2) 0.0326(10) Uani 1 1 d . . . . .
H79 H -0.1961 0.5334 0.1635 0.039 Uiso 1 1 calc R U . . .
C80 C -0.1266(3) 0.5368(3) 0.0912(2) 0.0359(11) Uani 1 1 d . . . . .
H80 H -0.1484 0.4952 0.0784 0.043 Uiso 1 1 calc R U . . .
C81 C -0.0674(3) 0.5748(3) 0.0585(2) 0.0352(11) Uani 1 1 d . . . . .
H81 H -0.0501 0.5601 0.0229 0.042 Uiso 1 1 calc R U . . .
C82 C -0.0324(3) 0.6350(3) 0.07714(19) 0.0284(10) Uani 1 1 d . . . . .
C83 C -0.0165(5) 0.7295(5) -0.0178(3) 0.074(2) Uani 1 1 d . . . . .
H83A H -0.0224 0.6857 -0.0387 0.111 Uiso 1 1 calc R U . . .
H83B H 0.0219 0.7632 -0.0388 0.111 Uiso 1 1 calc R U . . .
H83C H -0.0791 0.7722 -0.0122 0.111 Uiso 1 1 calc R U . . .
C84 C 0.0311(4) 0.6775(4) 0.0398(2) 0.0385(12) Uani 1 1 d . . . . .
H84 H 0.0447 0.7218 0.0585 0.046 Uiso 1 1 calc R U . . .
C85 C 0.1233(4) 0.6075(4) 0.0283(3) 0.0628(19) Uani 1 1 d . . . . .
H85A H 0.1581 0.5766 0.0634 0.094 Uiso 1 1 calc R U . . .
H85B H 0.1606 0.6379 0.0031 0.094 Uiso 1 1 calc R U . . .
H85C H 0.1110 0.5627 0.0110 0.094 Uiso 1 1 calc R U . . .
C86 C -0.1396(3) 0.8448(3) 0.1026(2) 0.0393(12) Uani 1 1 d . . . . .
H86A H -0.1164 0.8485 0.0644 0.059 Uiso 1 1 calc R U . . .
H86B H -0.1735 0.9063 0.1091 0.059 Uiso 1 1 calc R U . . .
H86C H -0.1822 0.8095 0.1082 0.059 Uiso 1 1 calc R U . . .
C87 C -0.0574(3) 0.7981(3) 0.14318(18) 0.0254(9) Uani 1 1 d . . . . .
C88 C -0.0255(3) 0.8536(3) 0.16739(18) 0.0246(9) Uani 1 1 d . . . . .
H88 H -0.0556 0.9174 0.1552 0.029 Uiso 1 1 calc R U . . .
C89 C 0.0446(3) 0.8270(3) 0.20714(18) 0.0239(9) Uani 1 1 d . . . . .
C90 C 0.0579(3) 0.9016(3) 0.2318(2) 0.0306(10) Uani 1 1 d . . . . .
H90A H 0.0263 0.9035 0.2678 0.046 Uiso 1 1 calc R U . . .
H90B H 0.0307 0.9605 0.2063 0.046 Uiso 1 1 calc R U . . .
H90C H 0.1251 0.8889 0.2371 0.046 Uiso 1 1 calc R U . . .
C91 C 0.1586(3) 0.7191(3) 0.27409(18) 0.0230(9) Uani 1 1 d . . . . .
C92 C 0.1174(3) 0.7122(3) 0.32748(18) 0.0242(9) Uani 1 1 d . . . . .
C93 C -0.0252(4) 0.8013(3) 0.3765(2) 0.0416(12) Uani 1 1 d . . . . .
H93A H -0.0007 0.7683 0.4139 0.062 Uiso 1 1 calc R U . . .
H93B H -0.0940 0.8222 0.3767 0.062 Uiso 1 1 calc R U . . .
H93C H -0.0044 0.8541 0.3655 0.062 Uiso 1 1 calc R U . . .
C94 C 0.0117(3) 0.7378(3) 0.33488(19) 0.0275(10) Uani 1 1 d . . . . .
H94 H -0.0188 0.7717 0.2979 0.033 Uiso 1 1 calc R U . . .
C95 C -0.0187(4) 0.6546(3) 0.3526(2) 0.0432(13) Uani 1 1 d . . . . .
H95A H -0.0027 0.6184 0.3235 0.065 Uiso 1 1 calc R U . . .
H95B H -0.0867 0.6746 0.3584 0.065 Uiso 1 1 calc R U . . .
H95C H 0.0138 0.6174 0.3874 0.065 Uiso 1 1 calc R U . . .
C96 C 0.1772(3) 0.6811(3) 0.37364(19) 0.0307(10) Uani 1 1 d . . . . .
H96 H 0.1513 0.6736 0.4098 0.037 Uiso 1 1 calc R U . . .
C97 C 0.2732(3) 0.6609(3) 0.3685(2) 0.0358(11) Uani 1 1 d . . . . .
H97 H 0.3126 0.6396 0.4008 0.043 Uiso 1 1 calc R U . . .
C98 C 0.3118(3) 0.6719(3) 0.3159(2) 0.0332(11) Uani 1 1 d . . . . .
H98 H 0.3776 0.6591 0.3125 0.040 Uiso 1 1 calc R U . . .
C99 C 0.2557(3) 0.7014(3) 0.26813(19) 0.0274(10) Uani 1 1 d . . . . .
C100 C 0.3104(6) 0.8056(5) 0.1940(3) 0.082(3) Uani 1 1 d . . . . .
H10A H 0.2484 0.8533 0.1924 0.123 Uiso 1 1 calc R U . . .
H10B H 0.3392 0.8108 0.1572 0.123 Uiso 1 1 calc R U . . .
H10C H 0.3504 0.8127 0.2213 0.123 Uiso 1 1 calc R U . . .
C101 C 0.2997(3) 0.7137(3) 0.2109(2) 0.0368(11) Uani 1 1 d . . . . .
H101 H 0.2567 0.7093 0.1832 0.044 Uiso 1 1 calc R U . . .
C102 C 0.3957(4) 0.6395(5) 0.2077(3) 0.077(2) Uani 1 1 d . . . . .
H10D H 0.4158 0.6436 0.1689 0.116 Uiso 1 1 calc R U . . .
H10E H 0.3906 0.5794 0.2222 0.116 Uiso 1 1 calc R U . . .
H10F H 0.4420 0.6483 0.2300 0.116 Uiso 1 1 calc R U . . .
C103 C 0.4621(6) 0.2144(6) 0.6711(4) 0.0469(15) Uani 0.638(6) 1 d . . P A 1
H10G H 0.4880 0.2205 0.7050 0.070 Uiso 0.638(6) 1 calc R U P A 1
H10H H 0.4981 0.1550 0.6622 0.070 Uiso 0.638(6) 1 calc R U P A 1
H10I H 0.3962 0.2192 0.6769 0.070 Uiso 0.638(6) 1 calc R U P A 1
C104 C 0.4678(12) 0.2850(12) 0.6261(9) 0.049(3) Uani 0.638(6) 1 d . . P A 1
H10J H 0.5340 0.2760 0.6156 0.059 Uiso 0.638(6) 1 calc R U P A 1
H10K H 0.4323 0.2869 0.5931 0.059 Uiso 0.638(6) 1 calc R U P A 1
C105 C 0.4251(8) 0.4445(9) 0.6141(5) 0.059(3) Uani 0.638(6) 1 d . . P A 1
H10L H 0.3902 0.4517 0.5797 0.071 Uiso 0.638(6) 1 calc R U P A 1
H10M H 0.4906 0.4390 0.6035 0.071 Uiso 0.638(6) 1 calc R U P A 1
C106 C 0.3823(6) 0.5295(6) 0.6372(4) 0.0469(15) Uani 0.638(6) 1 d . . P A 1
H10N H 0.3216 0.5306 0.6539 0.070 Uiso 0.638(6) 1 calc R U P A 1
H10O H 0.3727 0.5830 0.6071 0.070 Uiso 0.638(6) 1 calc R U P A 1
H10P H 0.4244 0.5302 0.6657 0.070 Uiso 0.638(6) 1 calc R U P A 1
C11A C 0.1210(10) 0.1380(11) 0.1759(9) 0.131(5) Uani 0.592(11) 1 d D U P B 2
H11A H 0.1354 0.0954 0.1499 0.157 Uiso 0.592(11) 1 calc R U P B 2
H11B H 0.1425 0.1035 0.2140 0.157 Uiso 0.592(11) 1 calc R U P B 2
C13A C 0.1617(10) 0.2117(11) 0.1572(7) 0.071(3) Uani 0.592(11) 1 d D U P B 2
H13A H 0.2309 0.1835 0.1559 0.086 Uiso 0.592(11) 1 calc R U P B 2
H13B H 0.1389 0.2433 0.1188 0.086 Uiso 0.592(11) 1 calc R U P B 2
C114 C 0.0361(18) 0.3075(18) 0.2149(10) 0.087(4) Uani 0.408(11) 1 d D U P B 1
H11C H 0.0305 0.2697 0.2515 0.105 Uiso 0.408(11) 1 calc R U P B 1
H11D H 0.0112 0.3729 0.2168 0.105 Uiso 0.408(11) 1 calc R U P B 1
C115 C 0.5235(6) 0.4791(5) 0.9775(3) 0.083(3) Uani 1 1 d . . . . .
H11I H 0.5451 0.5236 0.9509 0.099 Uiso 1 1 calc R U . . .
H11J H 0.4780 0.4640 0.9576 0.099 Uiso 1 1 calc R U . . .
C116 C 0.6082(7) 0.3922(6) 0.9961(3) 0.095(3) Uani 1 1 d . . . . .
H11K H 0.6553 0.4084 1.0138 0.113 Uiso 1 1 calc R U . . .
H11L H 0.5872 0.3498 1.0248 0.113 Uiso 1 1 calc R U . . .
C117 C 0.6552(10) 0.3432(8) 0.9511(4) 0.149(5) Uani 1 1 d . . . . .
H11M H 0.6101 0.3245 0.9340 0.224 Uiso 1 1 calc R U . . .
H11N H 0.7084 0.2891 0.9669 0.224 Uiso 1 1 calc R U . . .
H11O H 0.6779 0.3837 0.9227 0.224 Uiso 1 1 calc R U . . .
C118 C 0.0398(10) 0.9452(11) 0.0117(6) 0.069(3) Uani 0.489(8) 1 d D U P C 1
H11E H 0.0112 0.9025 0.0344 0.082 Uiso 0.489(8) 1 calc R U P C 1
H11F H 0.0794 0.9181 -0.0180 0.082 Uiso 0.489(8) 1 calc R U P C 1
C119 C 0.0886(16) 0.9878(13) 0.0464(10) 0.094(4) Uani 0.489(8) 1 d D U P C 1
H11G H 0.1182 1.0260 0.0202 0.113 Uiso 0.489(8) 1 calc R U P C 1
H11H H 0.0392 1.0289 0.0663 0.113 Uiso 0.489(8) 1 calc R U P C 1
C120 C 0.1588(12) 0.9264(16) 0.0867(6) 0.124(6) Uani 0.489(8) 1 d D . P C 1
H12A H 0.2194 0.9059 0.0683 0.186 Uiso 0.489(8) 1 calc R U P C 1
H12B H 0.1405 0.8736 0.1035 0.186 Uiso 0.489(8) 1 calc R U P C 1
H12C H 0.1644 0.9580 0.1158 0.186 Uiso 0.489(8) 1 calc R U P C 1
N1 N 0.5304(2) 0.1708(2) 0.08089(14) 0.0186(7) Uani 1 1 d . . . . .
N2 N 0.6441(2) 0.1964(2) 0.15737(14) 0.0181(7) Uani 1 1 d . . . . .
N3 N 0.1660(2) 0.1189(2) 0.44479(14) 0.0187(7) Uani 1 1 d . . . . .
N4 N 0.2866(2) 0.1965(2) 0.48128(13) 0.0166(7) Uani 1 1 d . . . . .
N5 N -0.0159(2) 0.7069(2) 0.15345(14) 0.0224(7) Uani 1 1 d . . . . .
N6 N 0.0988(2) 0.7395(2) 0.22557(14) 0.0219(7) Uani 1 1 d . . . . .
Re1 Re 0.50177(2) 0.23053(2) 0.14853(2) 0.01545(4) Uani 1 1 d . . . . .
Re2 Re 0.23805(2) 0.20036(2) 0.40494(2) 0.01756(4) Uani 1 1 d . . . . .
Re3 Re 0.09986(2) 0.62468(2) 0.20124(2) 0.01891(4) Uani 1 1 d . . . . .
U1 U 0.25257(2) 0.33765(2) 0.23827(2) 0.01741(4) Uani 1 1 d . . . . .
O1 O 0.1394(2) 0.2775(2) 0.19164(13) 0.0307(7) Uani 1 1 d . . . . .
O2A O 0.0235(11) 0.1925(14) 0.1742(10) 0.212(6) Uani 0.592(11) 1 d D U P B 2
O3 O 0.4264(9) 0.3676(9) 0.6476(7) 0.076(3) Uani 0.638(6) 1 d . . P A 1
C14A C 0.0383(11) 0.3202(11) 0.1840(8) 0.087(4) Uani 0.592(11) 1 d D U P B 2
H14A H 0.0214 0.3376 0.1438 0.105 Uiso 0.592(11) 1 calc R U P B 2
H14B H 0.0152 0.3757 0.2001 0.105 Uiso 0.592(11) 1 calc R U P B 2
C113 C 0.1765(15) 0.1821(16) 0.1844(10) 0.071(3) Uani 0.408(11) 1 d D U P B 1
H11W H 0.2350 0.1490 0.2068 0.086 Uiso 0.408(11) 1 calc R U P B 1
H11X H 0.1920 0.1807 0.1448 0.086 Uiso 0.408(11) 1 calc R U P B 1
C12A C -0.0044(12) 0.2499(11) 0.2137(8) 0.130(5) Uani 0.592(11) 1 d D U P B 2
H12D H 0.0243 0.2188 0.2510 0.156 Uiso 0.592(11) 1 calc R U P B 2
H12E H -0.0736 0.2760 0.2167 0.156 Uiso 0.592(11) 1 calc R U P B 2
C111 C 0.1060(14) 0.1365(15) 0.2022(13) 0.131(5) Uani 0.408(11) 1 d D U P B 1
H11Y H 0.0731 0.1541 0.2363 0.157 Uiso 0.408(11) 1 calc R U P B 1
H11Z H 0.1348 0.0693 0.2084 0.157 Uiso 0.408(11) 1 calc R U P B 1
C112 C -0.0076(17) 0.2871(13) 0.1683(11) 0.130(5) Uani 0.408(11) 1 d D U P B 1
H11T H -0.0071 0.3346 0.1352 0.156 Uiso 0.408(11) 1 calc R U P B 1
H11U H -0.0744 0.2985 0.1782 0.156 Uiso 0.408(11) 1 calc R U P B 1
C18A C 0.0135(9) 1.0022(10) 0.0236(6) 0.069(3) Uani 0.511(8) 1 d D U P C 2
H18D H -0.0265 0.9790 0.0517 0.082 Uiso 0.511(8) 1 calc R U P C 2
H18E H -0.0034 1.0678 0.0238 0.082 Uiso 0.511(8) 1 calc R U P C 2
C20A C 0.1516(10) 0.8562(11) 0.0582(8) 0.124(6) Uani 0.511(8) 1 d D . P C 2
H20D H 0.2203 0.8366 0.0602 0.186 Uiso 0.511(8) 1 calc R U P C 2
H20E H 0.1330 0.8324 0.0288 0.186 Uiso 0.511(8) 1 calc R U P C 2
H20F H 0.1279 0.8328 0.0941 0.186 Uiso 0.511(8) 1 calc R U P C 2
C19A C 0.1117(13) 0.9575(12) 0.0455(11) 0.094(4) Uani 0.511(8) 1 d D U P C 2
H19A H 0.1153 0.9789 0.0800 0.113 Uiso 0.511(8) 1 calc R U P C 2
H19B H 0.1530 0.9799 0.0180 0.113 Uiso 0.511(8) 1 calc R U P C 2
O2 O 0.032(2) 0.180(2) 0.1446(15) 0.212(6) Uani 0.408(11) 1 d . U P B 1
C06A C 0.3370(11) 0.6231(10) 0.5359(6) 0.0469(15) Uani 0.362(6) 1 d . . P A 2
H06A H 0.3912 0.6001 0.5126 0.070 Uiso 0.362(6) 1 calc R U P A 2
H06B H 0.3275 0.6866 0.5372 0.070 Uiso 0.362(6) 1 calc R U P A 2
H06C H 0.2807 0.6200 0.5201 0.070 Uiso 0.362(6) 1 calc R U P A 2
C05A C 0.3542(12) 0.5681(12) 0.5917(7) 0.059(3) Uani 0.362(6) 1 d . . P A 2
H05A H 0.2942 0.5702 0.6106 0.071 Uiso 0.362(6) 1 calc R U P A 2
H05B H 0.3904 0.5901 0.6141 0.071 Uiso 0.362(6) 1 calc R U P A 2
O3A O 0.4160(11) 0.4618(11) 0.5839(7) 0.076(3) Uani 0.362(6) 1 d . . P A 2
C04A C 0.4195(19) 0.389(2) 0.6400(17) 0.049(3) Uani 0.362(6) 1 d D . P A 2
H04A H 0.4540 0.3987 0.6697 0.059 Uiso 0.362(6) 1 calc R U P A 2
H04B H 0.3552 0.3940 0.6530 0.059 Uiso 0.362(6) 1 calc R U P A 2
C03A C 0.470(2) 0.297(2) 0.6257(17) 0.0469(15) Uani 0.362(6) 1 d D . P A 2
H03A H 0.4739 0.2496 0.6589 0.070 Uiso 0.181(3) 1 calc R U P A 2
H03B H 0.4347 0.2891 0.5962 0.070 Uiso 0.181(3) 1 calc R U P A 2
H03C H 0.5330 0.2938 0.6128 0.070 Uiso 0.181(3) 1 calc R U P A 2
H03D H 0.4871 0.3054 0.5864 0.070 Uiso 0.181(3) 1 calc R U P A 2
H03E H 0.5263 0.2659 0.6491 0.070 Uiso 0.181(3) 1 calc R U P A 2
H03F H 0.4281 0.2612 0.6324 0.070 Uiso 0.181(3) 1 calc R U P A 2

loop_
_atom_site_aniso_label
_atom_site_aniso_U_11
_atom_site_aniso_U_22
_atom_site_aniso_U_33
_atom_site_aniso_U_23
_atom_site_aniso_U_13
_atom_site_aniso_U_12
C1 0.0141(19) 0.041(2) 0.017(2) -0.0113(18) 0.0005(16) -0.0035(17)
C2 0.030(2) 0.023(2) 0.027(2) -0.0090(18) 0.0141(18) -0.0110(17)
C3 0.018(2) 0.038(2) 0.016(2) -0.0030(18) 0.0012(16) 0.0010(17)
C4 0.015(2) 0.036(2) 0.037(3) -0.021(2) 0.0057(18) -0.0118(17)
C5 0.024(2) 0.023(2) 0.026(2) 0.0006(18) 0.0136(18) -0.0010(17)
C6 0.038(2) 0.024(2) 0.011(2) -0.0008(16) 0.0053(17) -0.0091(18)
C7 0.043(3) 0.045(3) 0.012(2) -0.0047(19) 0.0012(18) -0.027(2)
C8 0.022(2) 0.037(2) 0.018(2) 0.0026(18) 0.0039(17) -0.0066(18)
C9 0.035(2) 0.022(2) 0.012(2) -0.0011(16) 0.0031(17) -0.0074(17)
C10 0.022(2) 0.028(2) 0.0117(19) 0.0022(16) 0.0014(15) -0.0102(16)
C11 0.053(3) 0.019(2) 0.028(3) -0.0054(19) -0.018(2) 0.001(2)
C12 0.023(2) 0.026(2) 0.068(4) 0.016(2) 0.000(2) -0.0036(19)
C13 0.065(4) 0.029(3) 0.023(3) -0.005(2) 0.003(2) 0.021(2)
C14 0.046(3) 0.022(2) 0.077(4) -0.024(3) -0.043(3) 0.010(2)
C15 0.033(3) 0.0129(19) 0.066(4) -0.008(2) 0.030(2) -0.0036(18)
C16 0.0126(18) 0.027(2) 0.024(2) -0.0056(17) -0.0006(16) -0.0041(15)
C17 0.0095(18) 0.029(2) 0.027(2) -0.0032(18) -0.0011(16) -0.0006(15)
C18 0.038(3) 0.028(2) 0.044(3) 0.000(2) 0.006(2) 0.003(2)
C19 0.033(2) 0.024(2) 0.020(2) 0.0027(18) -0.0015(18) -0.0030(18)
C20 0.034(3) 0.026(2) 0.032(3) 0.0027(19) -0.001(2) -0.0068(19)
C21 0.019(2) 0.045(3) 0.022(2) -0.003(2) -0.0035(17) -0.0050(19)
C22 0.022(2) 0.057(3) 0.028(3) -0.017(2) -0.0045(18) -0.009(2)
C23 0.025(2) 0.042(3) 0.039(3) -0.019(2) -0.002(2) -0.011(2)
C24 0.017(2) 0.031(2) 0.034(3) -0.0038(19) -0.0036(17) -0.0116(17)
C25 0.060(4) 0.032(3) 0.079(5) -0.008(3) 0.009(3) -0.014(3)
C26 0.034(3) 0.026(2) 0.046(3) -0.002(2) -0.010(2) -0.0160(19)
C27 0.047(3) 0.043(3) 0.054(4) 0.004(3) 0.006(3) -0.021(2)
C28 0.020(2) 0.037(2) 0.027(2) -0.0059(19) 0.0064(17) -0.0098(18)
C29 0.018(2) 0.023(2) 0.020(2) -0.0004(17) -0.0011(16) -0.0061(16)
C30 0.019(2) 0.028(2) 0.025(2) -0.0079(18) 0.0094(17) -0.0050(17)
C31 0.023(2) 0.028(2) 0.020(2) -0.0065(17) 0.0014(17) -0.0064(17)
C32 0.027(2) 0.053(3) 0.036(3) -0.027(2) 0.006(2) -0.012(2)
C33 0.022(2) 0.0235(19) 0.015(2) -0.0105(16) 0.0042(15) -0.0072(16)
C34 0.024(2) 0.026(2) 0.023(2) -0.0118(17) 0.0022(17) -0.0086(17)
C35 0.069(4) 0.043(3) 0.054(4) 0.011(3) -0.009(3) -0.033(3)
C36 0.043(3) 0.025(2) 0.031(3) -0.0011(19) -0.007(2) -0.016(2)
C37 0.051(3) 0.035(3) 0.061(4) -0.004(3) -0.009(3) 0.007(2)
C38 0.030(2) 0.029(2) 0.031(3) -0.0086(19) 0.0032(19) -0.0143(18)
C39 0.022(2) 0.035(2) 0.040(3) -0.019(2) 0.0019(19) -0.0148(18)
C40 0.025(2) 0.032(2) 0.027(2) -0.0113(19) -0.0062(18) -0.0066(18)
C41 0.026(2) 0.024(2) 0.019(2) -0.0052(17) -0.0016(17) -0.0087(17)
C42 0.049(3) 0.025(2) 0.034(3) -0.001(2) -0.013(2) -0.008(2)
C43 0.033(2) 0.030(2) 0.024(2) -0.0006(19) -0.0046(19) -0.0121(19)
C44 0.056(3) 0.047(3) 0.025(3) 0.002(2) -0.004(2) -0.026(3)
C45 0.024(2) 0.027(2) 0.017(2) -0.0037(17) 0.0013(16) -0.0136(17)
C46 0.026(2) 0.033(2) 0.023(2) -0.0073(19) 0.0004(17) -0.0113(18)
C47 0.032(3) 0.041(3) 0.069(4) -0.013(3) 0.008(3) -0.003(2)
C48 0.022(2) 0.039(3) 0.054(3) -0.019(2) -0.003(2) -0.0040(19)
C49 0.069(4) 0.078(4) 0.031(3) -0.024(3) 0.007(3) -0.003(3)
C50 0.030(2) 0.045(3) 0.030(3) -0.007(2) -0.007(2) -0.013(2)
C51 0.036(3) 0.056(3) 0.030(3) -0.012(2) -0.007(2) -0.023(2)
C52 0.039(3) 0.041(3) 0.037(3) -0.020(2) 0.004(2) -0.023(2)
C53 0.027(2) 0.033(2) 0.025(2) -0.0095(19) 0.0019(18) -0.0123(18)
C54 0.047(3) 0.062(4) 0.073(5) -0.045(3) 0.022(3) -0.018(3)
C55 0.031(3) 0.033(2) 0.053(3) -0.025(2) -0.003(2) -0.009(2)
C56 0.049(3) 0.031(3) 0.083(5) -0.016(3) -0.006(3) -0.009(2)
C57 0.039(3) 0.037(2) 0.028(3) -0.003(2) 0.000(2) -0.024(2)
C58 0.019(2) 0.0185(19) 0.024(2) -0.0032(16) 0.0033(16) -0.0070(15)
C59 0.020(2) 0.0194(19) 0.015(2) -0.0015(15) 0.0046(15) -0.0072(15)
C60 0.0186(19) 0.0167(18) 0.016(2) -0.0034(15) 0.0001(15) -0.0005(15)
C61 0.024(2) 0.026(2) 0.015(2) -0.0027(16) 0.0011(16) -0.0096(16)
C62 0.022(2) 0.024(2) 0.017(2) -0.0049(16) 0.0004(16) -0.0085(16)
C63 0.029(2) 0.024(2) 0.026(2) -0.0074(18) 0.0077(18) -0.0103(17)
C64 0.042(3) 0.029(2) 0.035(3) -0.016(2) 0.012(2) -0.012(2)
C65 0.031(2) 0.020(2) 0.029(2) -0.0053(18) 0.0089(19) -0.0052(17)
C66 0.038(3) 0.053(3) 0.030(3) -0.009(2) 0.006(2) 0.010(2)
C67 0.047(3) 0.020(2) 0.063(4) -0.012(2) 0.024(3) -0.011(2)
C68 0.057(4) 0.030(3) 0.093(5) -0.021(3) 0.040(3) -0.030(3)
C69 0.029(3) 0.039(3) 0.065(4) -0.020(3) 0.022(2) -0.019(2)
C70 0.026(2) 0.026(2) 0.024(2) -0.0068(18) 0.0065(17) -0.0133(17)
C71 0.029(2) 0.047(3) 0.038(3) -0.020(2) -0.003(2) -0.010(2)
C72 0.020(2) 0.025(2) 0.028(2) -0.0074(18) 0.0016(17) -0.0070(16)
C73 0.036(3) 0.028(2) 0.033(3) -0.008(2) 0.003(2) 0.0006(19)
C74 0.019(2) 0.0209(19) 0.024(2) -0.0067(17) -0.0080(16) 0.0011(15)
C75 0.019(2) 0.026(2) 0.028(2) -0.0028(18) -0.0040(17) -0.0011(16)
C76 0.094(6) 0.078(5) 0.050(4) -0.005(4) 0.025(4) 0.047(4)
C77 0.035(3) 0.036(3) 0.034(3) -0.005(2) 0.002(2) -0.010(2)
C78 0.060(4) 0.051(3) 0.044(4) 0.004(3) 0.015(3) -0.015(3)
C79 0.027(2) 0.037(2) 0.035(3) -0.004(2) -0.004(2) -0.0124(19)
C80 0.031(2) 0.034(2) 0.046(3) -0.002(2) -0.015(2) -0.015(2)
C81 0.038(3) 0.037(3) 0.031(3) -0.013(2) -0.012(2) -0.007(2)
C82 0.027(2) 0.032(2) 0.024(2) -0.0065(19) -0.0053(18) -0.0069(18)
C83 0.055(4) 0.074(4) 0.062(5) 0.022(4) 0.001(3) -0.004(3)
C84 0.044(3) 0.051(3) 0.030(3) -0.023(2) 0.010(2) -0.021(2)
C85 0.037(3) 0.067(4) 0.057(4) 0.012(3) 0.017(3) -0.002(3)
C86 0.033(3) 0.026(2) 0.052(3) -0.011(2) -0.015(2) 0.0021(19)
C87 0.022(2) 0.024(2) 0.025(2) -0.0048(18) 0.0018(17) -0.0020(16)
C88 0.027(2) 0.0182(19) 0.026(2) -0.0074(17) 0.0052(18) -0.0039(16)
C89 0.026(2) 0.023(2) 0.022(2) -0.0067(17) 0.0067(17) -0.0077(17)
C90 0.037(3) 0.028(2) 0.030(3) -0.0089(19) -0.004(2) -0.0112(19)
C91 0.026(2) 0.022(2) 0.024(2) -0.0133(17) -0.0001(17) -0.0071(16)
C92 0.029(2) 0.0192(19) 0.026(2) -0.0105(17) -0.0017(18) -0.0062(17)
C93 0.036(3) 0.046(3) 0.035(3) -0.019(2) 0.003(2) 0.001(2)
C94 0.025(2) 0.030(2) 0.023(2) -0.0071(18) 0.0036(18) -0.0038(18)
C95 0.034(3) 0.038(3) 0.050(3) 0.001(2) 0.006(2) -0.009(2)
C96 0.038(3) 0.030(2) 0.022(2) -0.0094(19) -0.0031(19) -0.0066(19)
C97 0.035(3) 0.034(2) 0.041(3) -0.013(2) -0.014(2) -0.008(2)
C98 0.025(2) 0.034(2) 0.044(3) -0.019(2) -0.004(2) -0.0084(19)
C99 0.025(2) 0.029(2) 0.034(3) -0.017(2) 0.0008(19) -0.0102(18)
C100 0.122(7) 0.077(5) 0.075(5) -0.034(4) 0.059(5) -0.067(5)
C101 0.026(2) 0.056(3) 0.036(3) -0.022(2) 0.006(2) -0.017(2)
C102 0.045(4) 0.106(6) 0.071(5) -0.036(4) 0.022(3) -0.006(4)
C103 0.047(3) 0.042(3) 0.045(3) -0.005(3) 0.000(3) -0.008(2)
C104 0.036(4) 0.074(9) 0.067(6) -0.048(7) 0.021(4) -0.041(5)
C105 0.042(5) 0.084(7) 0.049(6) -0.025(6) 0.010(4) -0.015(5)
C106 0.047(3) 0.042(3) 0.045(3) -0.005(3) 0.000(3) -0.008(2)
C11A 0.124(7) 0.144(7) 0.163(10) -0.043(6) -0.011(6) -0.086(6)
C13A 0.055(5) 0.095(7) 0.090(8) -0.064(6) 0.013(6) -0.034(5)
C114 0.075(5) 0.072(5) 0.126(8) -0.028(6) -0.028(7) -0.030(4)
C115 0.128(7) 0.102(6) 0.051(4) 0.019(4) -0.034(5) -0.095(6)
C116 0.144(8) 0.111(6) 0.064(5) 0.015(5) -0.031(5) -0.101(6)
C117 0.264(15) 0.189(11) 0.059(6) 0.006(7) -0.015(8) -0.172(12)
C118 0.057(5) 0.079(6) 0.067(5) 0.004(4) 0.014(4) -0.034(5)
C119 0.071(7) 0.095(7) 0.096(6) 0.015(6) 0.002(5) -0.024(6)
C120 0.117(11) 0.214(19) 0.081(11) -0.036(10) 0.046(9) -0.111(12)
N1 0.0191(17) 0.0185(16) 0.0181(18) -0.0033(13) -0.0003(13) -0.0063(13)
N2 0.0152(16) 0.0211(16) 0.0175(17) -0.0038(13) -0.0002(13) -0.0053(13)
N3 0.0220(17) 0.0212(16) 0.0166(17) -0.0083(14) 0.0029(13) -0.0098(13)
N4 0.0182(16) 0.0177(15) 0.0139(17) -0.0028(13) 0.0009(13) -0.0065(13)
N5 0.0224(17) 0.0217(17) 0.0218(19) -0.0076(14) -0.0007(14) -0.0040(14)
N6 0.0205(17) 0.0244(17) 0.0210(19) -0.0098(14) 0.0022(14) -0.0052(14)
Re1 0.01415(7) 0.01706(7) 0.01381(8) -0.00292(6) 0.00021(6) -0.00384(6)
Re2 0.02000(8) 0.02054(8) 0.01224(8) -0.00285(6) 0.00137(6) -0.00752(6)
Re3 0.01725(8) 0.01990(8) 0.01849(8) -0.00826(6) -0.00134(6) -0.00223(6)
U1 0.01706(7) 0.02109(7) 0.01212(7) -0.00379(6) 0.00041(5) -0.00389(5)
O1 0.0273(16) 0.0418(18) 0.0277(18) -0.0140(14) 0.0019(13) -0.0136(14)
O2A 0.222(8) 0.217(8) 0.225(10) -0.066(7) -0.044(7) -0.090(6)
O3 0.068(5) 0.077(7) 0.085(7) -0.046(6) 0.019(4) -0.015(4)
C14A 0.075(5) 0.072(5) 0.126(8) -0.028(6) -0.028(7) -0.030(4)
C113 0.055(5) 0.095(7) 0.090(8) -0.064(6) 0.013(6) -0.034(5)
C12A 0.124(7) 0.156(7) 0.135(8) -0.019(6) -0.026(6) -0.080(6)
C111 0.124(7) 0.144(7) 0.163(10) -0.043(6) -0.011(6) -0.086(6)
C112 0.124(7) 0.156(7) 0.135(8) -0.019(6) -0.026(6) -0.080(6)
C18A 0.057(5) 0.079(6) 0.067(5) 0.004(4) 0.014(4) -0.034(5)
C20A 0.117(11) 0.214(19) 0.081(11) -0.036(10) 0.046(9) -0.111(12)
C19A 0.071(7) 0.095(7) 0.096(6) 0.015(6) 0.002(5) -0.024(6)
O2 0.222(8) 0.217(8) 0.225(10) -0.066(7) -0.044(7) -0.090(6)
C06A 0.047(3) 0.042(3) 0.045(3) -0.005(3) 0.000(3) -0.008(2)
C05A 0.042(5) 0.084(7) 0.049(6) -0.025(6) 0.010(4) -0.015(5)
O3A 0.068(5) 0.077(7) 0.085(7) -0.046(6) 0.019(4) -0.015(4)
C04A 0.036(4) 0.074(9) 0.067(6) -0.048(7) 0.021(4) -0.041(5)
C03A 0.047(3) 0.042(3) 0.045(3) -0.005(3) 0.000(3) -0.008(2)

loop_
_atom_type_symbol
_atom_type_description
_atom_type_scat_dispersion_real
_atom_type_scat_dispersion_imag
_atom_type_scat_source
C C 0.0033 0.0016 'International Tables Vol C Tables 4.2.6.8 and 6.1.1.4'
H H 0.0000 0.0000 'International Tables Vol C Tables 4.2.6.8 and 6.1.1.4'
N N 0.0061 0.0033 'International Tables Vol C Tables 4.2.6.8 and 6.1.1.4'
Re Re -1.0185 7.2310 'International Tables Vol C Tables 4.2.6.8 and 6.1.1.4'
U U -9.6767 9.6646 'International Tables Vol C Tables 4.2.6.8 and 6.1.1.4'
O O 0.0106 0.0060 'International Tables Vol C Tables 4.2.6.8 and 6.1.1.4'

loop_
_geom_angle_atom_site_label_1
_geom_angle_atom_site_label_2
_geom_angle_atom_site_label_3
_geom_angle
_geom_angle_site_symmetry_1
_geom_angle_site_symmetry_3
C2 C1 C5 106.2(4) . .
C2 C1 Re1 67.7(2) . .
C5 C1 Re1 66.7(2) . .
C2 C1 U1 77.6(2) . .
C5 C1 U1 80.4(2) . .
Re1 C1 U1 121.20(17) . .
C2 C1 H1 126.9 . .
C5 C1 H1 126.9 . .
Re1 C1 H1 130.2 . .
U1 C1 H1 108.6 . .
C1 C2 C3 108.4(4) . .
C1 C2 Re1 73.1(2) . .
C3 C2 Re1 71.1(2) . .
C1 C2 U1 71.9(2) . .
C3 C2 U1 76.8(2) . .
Re1 C2 U1 120.93(17) . .
C1 C2 H2 125.8 . .
C3 C2 H2 125.8 . .
Re1 C2 H2 121.7 . .
U1 C2 H2 117.4 . .
C4 C3 C2 108.4(4) . .
C4 C3 Re1 73.9(2) . .
C2 C3 Re1 68.9(2) . .
C4 C3 U1 73.9(2) . .
C2 C3 U1 73.0(2) . .
Re1 C3 U1 117.64(17) . .
C4 C3 H3 125.8 . .
C2 C3 H3 125.8 . .
Re1 C3 H3 123.1 . .
U1 C3 H3 119.1 . .
C3 C4 C5 107.4(4) . .
C3 C4 Re1 68.1(2) . .
C5 C4 Re1 65.8(2) . .
C3 C4 U1 76.7(2) . .
C5 C4 U1 77.4(2) . .
Re1 C4 U1 116.34(17) . .
C3 C4 H4 126.3 . .
C5 C4 H4 126.3 . .
Re1 C4 H4 131.4 . .
U1 C4 H4 112.2 . .
C4 C5 C1 108.3(4) . .
C4 C5 Re1 75.0(2) . .
C1 C5 Re1 73.4(2) . .
C4 C5 U1 72.8(2) . .
C1 C5 U1 69.2(2) . .
Re1 C5 U1 118.44(17) . .
C4 C5 H5 125.8 . .
C1 C5 H5 125.8 . .
Re1 C5 H5 117.7 . .
U1 C5 H5 123.8 . .
C7 C6 C10 108.6(4) . .
C7 C6 Re2 73.4(2) . .
C10 C6 Re2 73.8(2) . .
C7 C6 U1 70.1(2) . .
C10 C6 U1 72.3(2) . .
Re2 C6 U1 117.39(17) . .
C7 C6 H6 125.7 . .
C10 C6 H6 125.7 . .
Re2 C6 H6 119.0 . .
U1 C6 H6 123.6 . .
C6 C7 C8 106.7(4) . .
C6 C7 Re2 67.2(2) . .
C8 C7 Re2 67.2(2) . .
C6 C7 U1 79.9(2) . .
C8 C7 U1 76.7(2) . .
Re2 C7 U1 119.59(19) . .
C6 C7 H7 126.6 . .
C8 C7 H7 126.6 . .
Re2 C7 H7 130.5 . .
U1 C7 H7 109.9 . .
C7 C8 C9 108.5(4) . .
C7 C8 Re2 73.3(2) . .
C9 C8 Re2 72.2(2) . .
C7 C8 U1 72.7(2) . .
C9 C8 U1 74.4(2) . .
Re2 C8 U1 120.59(17) . .
C7 C8 H8 125.8 . .
C9 C8 H8 125.8 . .
Re2 C8 H8 120.5 . .
U1 C8 H8 118.9 . .
C10 C9 C8 107.7(4) . .
C10 C9 Re2 72.0(2) . .
C8 C9 Re2 67.7(2) . .
C10 C9 U1 75.4(2) . .
C8 C9 U1 75.0(2) . .
Re2 C9 U1 118.51(18) . .
C10 C9 H9 126.1 . .
C8 C9 H9 126.1 . .
Re2 C9 H9 125.7 . .
U1 C9 H9 115.7 . .
C9 C10 C6 107.6(4) . .
C9 C10 Re2 69.4(2) . .
C6 C10 Re2 66.6(2) . .
C9 C10 U1 74.5(2) . .
C6 C10 U1 77.8(2) . .
Re2 C10 U1 116.78(16) . .
C9 C10 H10 126.2 . .
C6 C10 H10 126.2 . .
Re2 C10 H10 129.3 . .
U1 C10 H10 113.9 . .
C12 C11 C15 107.2(4) . .
C12 C11 Re3 69.5(3) . .
C15 C11 Re3 67.0(2) . .
C12 C11 U1 77.6(3) . .
C15 C11 U1 78.7(2) . .
Re3 C11 U1 121.08(19) . .
C12 C11 H11 126.4 . .
C15 C11 H11 126.4 . .
Re3 C11 H11 128.7 . .
U1 C11 H11 110.2 . .
C11 C12 C13 109.5(5) . .
C11 C12 Re3 72.4(3) . .
C13 C12 Re3 70.0(3) . .
C11 C12 U1 73.0(3) . .
C13 C12 U1 77.8(3) . .
Re3 C12 U1 120.1(2) . .
C11 C12 H12 125.2 . .
C13 C12 H12 125.2 . .
Re3 C12 H12 124.0 . .
U1 C12 H12 115.9 . .
C14 C13 C12 108.4(5) . .
C14 C13 Re3 74.9(3) . .
C12 C13 Re3 71.1(3) . .
C14 C13 U1 70.9(2) . .
C12 C13 U1 73.1(3) . .
Re3 C13 U1 118.1(2) . .
C14 C13 H13 125.8 . .
C12 C13 H13 125.8 . .
Re3 C13 H13 120.0 . .
U1 C13 H13 121.9 . .
C13 C14 C15 106.9(4) . .
C13 C14 Re3 67.1(3) . .
C15 C14 Re3 65.3(2) . .
C13 C14 U1 79.9(3) . .
C15 C14 U1 78.5(2) . .
Re3 C14 U1 119.0(2) . .
C13 C14 H14 126.6 . .
C15 C14 H14 126.6 . .
Re3 C14 H14 132.6 . .
U1 C14 H14 108.3 . .
C11 C15 C14 106.4(4) . .
C11 C15 Re3 73.1(2) . .
C14 C15 Re3 75.1(3) . .
C11 C15 U1 71.1(2) . .
C14 C15 U1 71.1(2) . .
Re3 C15 U1 120.01(19) . .
C11 C15 H15 126.8 . .
C14 C15 H15 126.8 . .
Re3 C15 H15 117.2 . .
U1 C15 H15 122.7 . .
C24 C16 C17 120.7(4) . .
C24 C16 N2 120.1(4) . .
C17 C16 N2 119.1(4) . .
C21 C17 C16 118.4(4) . .
C21 C17 C19 119.8(4) . .
C16 C17 C19 121.8(4) . .
C19 C18 H18A 109.5 . .
C19 C18 H18B 109.5 . .
H18A C18 H18B 109.5 . .
C19 C18 H18C 109.5 . .
H18A C18 H18C 109.5 . .
H18B C18 H18C 109.5 . .
C17 C19 C20 111.8(4) . .
C17 C19 C18 110.7(4) . .
C20 C19 C18 109.8(4) . .
C17 C19 H19 108.1 . .
C20 C19 H19 108.1 . .
C18 C19 H19 108.1 . .
C19 C20 H20A 109.5 . .
C19 C20 H20B 109.5 . .
H20A C20 H20B 109.5 . .
C19 C20 H20C 109.5 . .
H20A C20 H20C 109.5 . .
H20B C20 H20C 109.5 . .
C22 C21 C17 121.1(4) . .
C22 C21 H21 119.4 . .
C17 C21 H21 119.4 . .
C21 C22 C23 120.1(4) . .
C21 C22 H22 120.0 . .
C23 C22 H22 120.0 . .
C24 C23 C22 120.9(4) . .
C24 C23 H23 119.6 . .
C22 C23 H23 119.6 . .
C23 C24 C16 118.7(4) . .
C23 C24 C26 120.6(4) . .
C16 C24 C26 120.7(4) . .
C26 C25 H25A 109.5 . .
C26 C25 H25B 109.5 . .
H25A C25 H25B 109.5 . .
C26 C25 H25C 109.5 . .
H25A C25 H25C 109.5 . .
H25B C25 H25C 109.5 . .
C24 C26 C27 112.5(4) . .
C24 C26 C25 112.8(5) . .
C27 C26 C25 108.1(4) . .
C24 C26 H26 107.7 . .
C27 C26 H26 107.7 . .
C25 C26 H26 107.7 . .
C26 C27 H27A 109.5 . .
C26 C27 H27B 109.5 . .
H27A C27 H27B 109.5 . .
C26 C27 H27C 109.5 . .
H27A C27 H27C 109.5 . .
H27B C27 H27C 109.5 . .
C29 C28 H28A 109.5 . .
C29 C28 H28B 109.5 . .
H28A C28 H28B 109.5 . .
C29 C28 H28C 109.5 . .
H28A C28 H28C 109.5 . .
H28B C28 H28C 109.5 . .
N2 C29 C30 122.9(4) . .
N2 C29 C28 119.9(4) . .
C30 C29 C28 117.2(4) . .
C31 C30 C29 127.7(4) . .
C31 C30 H30 116.1 . .
C29 C30 H30 116.1 . .
N1 C31 C30 122.3(4) . .
N1 C31 C32 120.0(4) . .
C30 C31 C32 117.6(4) . .
C31 C32 H32A 109.5 . .
C31 C32 H32B 109.5 . .
H32A C32 H32B 109.5 . .
C31 C32 H32C 109.5 . .
H32A C32 H32C 109.5 . .
H32B C32 H32C 109.5 . .
C41 C33 C34 120.9(4) . .
C41 C33 N1 121.1(4) . .
C34 C33 N1 117.9(3) . .
C38 C34 C33 118.3(4) . .
C38 C34 C36 120.3(4) . .
C33 C34 C36 121.4(4) . .
C36 C35 H35A 109.5 . .
C36 C35 H35B 109.5 . .
H35A C35 H35B 109.5 . .
C36 C35 H35C 109.5 . .
H35A C35 H35C 109.5 . .
H35B C35 H35C 109.5 . .
C35 C36 C34 113.5(4) . .
C35 C36 C37 110.1(4) . .
C34 C36 C37 110.6(4) . .
C35 C36 H36 107.5 . .
C34 C36 H36 107.5 . .
C37 C36 H36 107.5 . .
C36 C37 H37A 109.5 . .
C36 C37 H37B 109.5 . .
H37A C37 H37B 109.5 . .
C36 C37 H37C 109.5 . .
H37A C37 H37C 109.5 . .
H37B C37 H37C 109.5 . .
C39 C38 C34 121.5(4) . .
C39 C38 H38 119.3 . .
C34 C38 H38 119.3 . .
C40 C39 C38 119.4(4) . .
C40 C39 H39 120.3 . .
C38 C39 H39 120.3 . .
C39 C40 C41 121.3(4) . .
C39 C40 H40 119.4 . .
C41 C40 H40 119.4 . .
C40 C41 C33 118.6(4) . .
C40 C41 C43 118.8(4) . .
C33 C41 C43 122.5(4) . .
C43 C42 H42A 109.5 . .
C43 C42 H42B 109.5 . .
H42A C42 H42B 109.5 . .
C43 C42 H42C 109.5 . .
H42A C42 H42C 109.5 . .
H42B C42 H42C 109.5 . .
C41 C43 C42 111.1(4) . .
C41 C43 C44 111.4(4) . .
C42 C43 C44 109.4(4) . .
C41 C43 H43 108.3 . .
C42 C43 H43 108.3 . .
C44 C43 H43 108.3 . .
C43 C44 H44A 109.5 . .
C43 C44 H44B 109.5 . .
H44A C44 H44B 109.5 . .
C43 C44 H44C 109.5 . .
H44A C44 H44C 109.5 . .
H44B C44 H44C 109.5 . .
C53 C45 C46 119.9(4) . .
C53 C45 N3 120.3(4) . .
C46 C45 N3 119.7(4) . .
C50 C46 C45 118.8(4) . .
C50 C46 C48 119.1(4) . .
C45 C46 C48 122.2(4) . .
C48 C47 H47A 109.5 . .
C48 C47 H47B 109.5 . .
H47A C47 H47B 109.5 . .
C48 C47 H47C 109.5 . .
H47A C47 H47C 109.5 . .
H47B C47 H47C 109.5 . .
C46 C48 C47 112.5(4) . .
C46 C48 C49 110.6(4) . .
C47 C48 C49 109.1(4) . .
C46 C48 H48 108.2 . .
C47 C48 H48 108.2 . .
C49 C48 H48 108.2 . .
C48 C49 H49A 109.5 . .
C48 C49 H49B 109.5 . .
H49A C49 H49B 109.5 . .
C48 C49 H49C 109.5 . .
H49A C49 H49C 109.5 . .
H49B C49 H49C 109.5 . .
C51 C50 C46 121.6(4) . .
C51 C50 H50 119.2 . .
C46 C50 H50 119.2 . .
C50 C51 C52 119.4(4) . .
C50 C51 H51 120.3 . .
C52 C51 H51 120.3 . .
C51 C52 C53 121.5(4) . .
C51 C52 H52 119.3 . .
C53 C52 H52 119.3 . .
C52 C53 C45 118.8(4) . .
C52 C53 C55 118.3(4) . .
C45 C53 C55 122.8(4) . .
C55 C54 H54A 109.5 . .
C55 C54 H54B 109.5 . .
H54A C54 H54B 109.5 . .
C55 C54 H54C 109.5 . .
H54A C54 H54C 109.5 . .
H54B C54 H54C 109.5 . .
C53 C55 C56 111.5(4) . .
C53 C55 C54 112.1(4) . .
C56 C55 C54 110.1(4) . .
C53 C55 H55 107.6 . .
C56 C55 H55 107.6 . .
C54 C55 H55 107.6 . .
C55 C56 H56A 109.5 . .
C55 C56 H56B 109.5 . .
H56A C56 H56B 109.5 . .
C55 C56 H56C 109.5 . .
H56A C56 H56C 109.5 . .
H56B C56 H56C 109.5 . .
C58 C57 H57A 109.5 . .
C58 C57 H57B 109.5 . .
H57A C57 H57B 109.5 . .
C58 C57 H57C 109.5 . .
H57A C57 H57C 109.5 . .
H57B C57 H57C 109.5 . .
N3 C58 C59 122.5(4) . .
N3 C58 C57 121.0(4) . .
C59 C58 C57 116.6(4) . .
C60 C59 C58 128.5(4) . .
C60 C59 H59 115.7 . .
C58 C59 H59 115.7 . .
N4 C60 C59 122.2(4) . .
N4 C60 C61 119.3(4) . .
C59 C60 C61 118.5(4) . .
C60 C61 H61A 109.5 . .
C60 C61 H61B 109.5 . .
H61A C61 H61B 109.5 . .
C60 C61 H61C 109.5 . .
H61A C61 H61C 109.5 . .
H61B C61 H61C 109.5 . .
C70 C62 C63 121.8(4) . .
C70 C62 N4 119.5(3) . .
C63 C62 N4 118.6(3) . .
C67 C63 C62 117.5(4) . .
C67 C63 C65 120.0(4) . .
C62 C63 C65 122.5(4) . .
C65 C64 H64A 109.5 . .
C65 C64 H64B 109.5 . .
H64A C64 H64B 109.5 . .
C65 C64 H64C 109.5 . .
H64A C64 H64C 109.5 . .
H64B C64 H64C 109.5 . .
C64 C65 C63 111.4(4) . .
C64 C65 C66 109.8(4) . .
C63 C65 C66 112.6(4) . .
C64 C65 H65 107.6 . .
C63 C65 H65 107.6 . .
C66 C65 H65 107.6 . .
C65 C66 H66A 109.5 . .
C65 C66 H66B 109.5 . .
H66A C66 H66B 109.5 . .
C65 C66 H66C 109.5 . .
H66A C66 H66C 109.5 . .
H66B C66 H66C 109.5 . .
C68 C67 C63 121.6(4) . .
C68 C67 H67 119.2 . .
C63 C67 H67 119.2 . .
C67 C68 C69 119.6(5) . .
C67 C68 H68 120.2 . .
C69 C68 H68 120.2 . .
C68 C69 C70 121.7(4) . .
C68 C69 H69 119.2 . .
C70 C69 H69 119.2 . .
C69 C70 C62 117.2(4) . .
C69 C70 C72 120.4(4) . .
C62 C70 C72 122.4(4) . .
C72 C71 H71A 109.5 . .
C72 C71 H71B 109.5 . .
H71A C71 H71B 109.5 . .
C72 C71 H71C 109.5 . .
H71A C71 H71C 109.5 . .
H71B C71 H71C 109.5 . .
C70 C72 C73 113.4(4) . .
C70 C72 C71 110.9(4) . .
C73 C72 C71 110.1(4) . .
C70 C72 H72 107.4 . .
C73 C72 H72 107.4 . .
C71 C72 H72 107.4 . .
C72 C73 H73A 109.5 . .
C72 C73 H73B 109.5 . .
H73A C73 H73B 109.5 . .
C72 C73 H73C 109.5 . .
H73A C73 H73C 109.5 . .
H73B C73 H73C 109.5 . .
C82 C74 C75 121.3(4) . .
C82 C74 N5 119.4(4) . .
C75 C74 N5 119.3(4) . .
C79 C75 C74 118.1(4) . .
C79 C75 C77 120.5(4) . .
C74 C75 C77 121.4(4) . .
C77 C76 H76A 109.5 . .
C77 C76 H76B 109.5 . .
H76A C76 H76B 109.5 . .
C77 C76 H76C 109.5 . .
H76A C76 H76C 109.5 . .
H76B C76 H76C 109.5 . .
C76 C77 C78 110.8(5) . .
C76 C77 C75 112.0(4) . .
C78 C77 C75 114.6(4) . .
C76 C77 H77 106.3 . .
C78 C77 H77 106.3 . .
C75 C77 H77 106.3 . .
C77 C78 H78A 109.5 . .
C77 C78 H78B 109.5 . .
H78A C78 H78B 109.5 . .
C77 C78 H78C 109.5 . .
H78A C78 H78C 109.5 . .
H78B C78 H78C 109.5 . .
C80 C79 C75 121.8(5) . .
C80 C79 H79 119.1 . .
C75 C79 H79 119.1 . .
C79 C80 C81 120.2(5) . .
C79 C80 H80 119.9 . .
C81 C80 H80 119.9 . .
C80 C81 C82 120.9(5) . .
C80 C81 H81 119.5 . .
C82 C81 H81 119.5 . .
C74 C82 C81 117.6(4) . .
C74 C82 C84 122.5(4) . .
C81 C82 C84 119.9(4) . .
C84 C83 H83A 109.5 . .
C84 C83 H83B 109.5 . .
H83A C83 H83B 109.5 . .
C84 C83 H83C 109.5 . .
H83A C83 H83C 109.5 . .
H83B C83 H83C 109.5 . .
C85 C84 C82 112.6(4) . .
C85 C84 C83 106.8(5) . .
C82 C84 C83 111.4(4) . .
C85 C84 H84 108.6 . .
C82 C84 H84 108.6 . .
C83 C84 H84 108.6 . .
C84 C85 H85A 109.5 . .
C84 C85 H85B 109.5 . .
H85A C85 H85B 109.5 . .
C84 C85 H85C 109.5 . .
H85A C85 H85C 109.5 . .
H85B C85 H85C 109.5 . .
C87 C86 H86A 109.5 . .
C87 C86 H86B 109.5 . .
H86A C86 H86B 109.5 . .
C87 C86 H86C 109.5 . .
H86A C86 H86C 109.5 . .
H86B C86 H86C 109.5 . .
N5 C87 C88 122.1(4) . .
N5 C87 C86 120.6(4) . .
C88 C87 C86 117.2(4) . .
C89 C88 C87 127.7(4) . .
C89 C88 H88 116.2 . .
C87 C88 H88 116.2 . .
N6 C89 C88 123.4(4) . .
N6 C89 C90 119.6(4) . .
C88 C89 C90 116.9(4) . .
C89 C90 H90A 109.5 . .
C89 C90 H90B 109.5 . .
H90A C90 H90B 109.5 . .
C89 C90 H90C 109.5 . .
H90A C90 H90C 109.5 . .
H90B C90 H90C 109.5 . .
C99 C91 C92 121.1(4) . .
C99 C91 N6 120.5(4) . .
C92 C91 N6 118.3(4) . .
C96 C92 C91 117.6(4) . .
C96 C92 C94 120.4(4) . .
C91 C92 C94 122.0(4) . .
C94 C93 H93A 109.5 . .
C94 C93 H93B 109.5 . .
H93A C93 H93B 109.5 . .
C94 C93 H93C 109.5 . .
H93A C93 H93C 109.5 . .
H93B C93 H93C 109.5 . .
C92 C94 C95 112.5(3) . .
C92 C94 C93 112.0(4) . .
C95 C94 C93 109.6(4) . .
C92 C94 H94 107.5 . .
C95 C94 H94 107.5 . .
C93 C94 H94 107.5 . .
C94 C95 H95A 109.5 . .
C94 C95 H95B 109.5 . .
H95A C95 H95B 109.5 . .
C94 C95 H95C 109.5 . .
H95A C95 H95C 109.5 . .
H95B C95 H95C 109.5 . .
C97 C96 C92 121.9(4) . .
C97 C96 H96 119.0 . .
C92 C96 H96 119.0 . .
C96 C97 C98 119.5(4) . .
C96 C97 H97 120.2 . .
C98 C97 H97 120.2 . .
C97 C98 C99 121.2(4) . .
C97 C98 H98 119.4 . .
C99 C98 H98 119.4 . .
C98 C99 C91 118.5(4) . .
C98 C99 C101 120.1(4) . .
C91 C99 C101 121.4(4) . .
C101 C100 H10A 109.5 . .
C101 C100 H10B 109.5 . .
H10A C100 H10B 109.5 . .
C101 C100 H10C 109.5 . .
H10A C100 H10C 109.5 . .
H10B C100 H10C 109.5 . .
C100 C101 C99 111.9(4) . .
C100 C101 C102 109.1(5) . .
C99 C101 C102 112.5(5) . .
C100 C101 H101 107.7 . .
C99 C101 H101 107.7 . .
C102 C101 H101 107.7 . .
C101 C102 H10D 109.5 . .
C101 C102 H10E 109.5 . .
H10D C102 H10E 109.5 . .
C101 C102 H10F 109.5 . .
H10D C102 H10F 109.5 . .
H10E C102 H10F 109.5 . .
C104 C103 H10G 109.5 . .
C104 C103 H10H 109.5 . .
H10G C103 H10H 109.5 . .
C104 C103 H10I 109.5 . .
H10G C103 H10I 109.5 . .
H10H C103 H10I 109.5 . .
O3 C104 C103 104.3(13) . .
O3 C104 H10J 110.9 . .
C103 C104 H10J 110.9 . .
O3 C104 H10K 110.9 . .
C103 C104 H10K 110.9 . .
H10J C104 H10K 108.9 . .
O3 C105 C106 116.0(11) . .
O3 C105 H10L 108.3 . .
C106 C105 H10L 108.3 . .
O3 C105 H10M 108.3 . .
C106 C105 H10M 108.3 . .
H10L C105 H10M 107.4 . .
C105 C106 H10N 109.5 . .
C105 C106 H10O 109.5 . .
H10N C106 H10O 109.5 . .
C105 C106 H10P 109.5 . .
H10N C106 H10P 109.5 . .
H10O C106 H10P 109.5 . .
O2A C11A C13A 99.2(16) . .
O2A C11A H11A 111.9 . .
C13A C11A H11A 111.9 . .
O2A C11A H11B 111.9 . .
C13A C11A H11B 111.9 . .
H11A C11A H11B 109.6 . .
O1 C13A C11A 114.4(12) . .
O1 C13A H13A 108.7 . .
C11A C13A H13A 108.7 . .
O1 C13A H13B 108.7 . .
C11A C13A H13B 108.7 . .
H13A C13A H13B 107.6 . .
C112 C114 O1 95.5(18) . .
C112 C114 H11C 112.6 . .
O1 C114 H11C 112.6 . .
C112 C114 H11D 112.6 . .
O1 C114 H11D 112.6 . .
H11C C114 H11D 110.1 . .
C115 C115 C116 113.9(8) 2_667 .
C115 C115 H11I 108.8 2_667 .
C116 C115 H11I 108.8 . .
C115 C115 H11J 108.8 2_667 .
C116 C115 H11J 108.8 . .
H11I C115 H11J 107.7 . .
C117 C116 C115 115.5(8) . .
C117 C116 H11K 108.4 . .
C115 C116 H11K 108.4 . .
C117 C116 H11L 108.4 . .
C115 C116 H11L 108.4 . .
H11K C116 H11L 107.5 . .
C116 C117 H11M 109.5 . .
C116 C117 H11N 109.5 . .
H11M C117 H11N 109.5 . .
C116 C117 H11O 109.5 . .
H11M C117 H11O 109.5 . .
H11N C117 H11O 109.5 . .
C119 C118 C118 87.6(14) . 2_575
C119 C118 H11E 114.1 . .
C118 C118 H11E 114.1 2_575 .
C119 C118 H11F 114.1 . .
C118 C118 H11F 114.1 2_575 .
H11E C118 H11F 111.2 . .
C120 C119 C118 117.6(14) . .
C120 C119 H11G 107.9 . .
C118 C119 H11G 107.9 . .
C120 C119 H11H 107.9 . .
C118 C119 H11H 107.9 . .
H11G C119 H11H 107.2 . .
C119 C120 H12A 109.5 . .
C119 C120 H12B 109.5 . .
H12A C120 H12B 109.5 . .
C119 C120 H12C 109.5 . .
H12A C120 H12C 109.5 . .
H12B C120 H12C 109.5 . .
C31 N1 C33 117.5(3) . .
C31 N1 Re1 129.9(3) . .
C33 N1 Re1 112.5(2) . .
C29 N2 C16 117.5(3) . .
C29 N2 Re1 129.4(3) . .
C16 N2 Re1 112.7(2) . .
C58 N3 C45 117.3(3) . .
C58 N3 Re2 129.2(3) . .
C45 N3 Re2 113.5(2) . .
C60 N4 C62 118.6(3) . .
C60 N4 Re2 130.0(3) . .
C62 N4 Re2 111.3(2) . .
C87 N5 C74 118.4(3) . .
C87 N5 Re3 130.3(3) . .
C74 N5 Re3 111.2(2) . .
C89 N6 C91 117.8(3) . .
C89 N6 Re3 129.4(3) . .
C91 N6 Re3 112.4(2) . .
N1 Re1 N2 86.75(13) . .
N1 Re1 C5 124.54(16) . .
N2 Re1 C5 133.20(16) . .
N1 Re1 C2 111.47(15) . .
N2 Re1 C2 138.20(15) . .
C5 Re1 C2 67.06(16) . .
N1 Re1 C3 147.62(16) . .
N2 Re1 C3 107.13(15) . .
C5 Re1 C3 66.31(16) . .
C2 Re1 C3 40.08(17) . .
N1 Re1 C1 102.10(14) . .
N2 Re1 C1 171.08(14) . .
C5 Re1 C1 39.90(17) . .
C2 Re1 C1 39.17(16) . .
C3 Re1 C1 65.84(15) . .
N1 Re1 C4 163.73(14) . .
N2 Re1 C4 106.22(14) . .
C5 Re1 C4 39.19(17) . .
C2 Re1 C4 65.29(16) . .
C3 Re1 C4 38.08(16) . .
C1 Re1 C4 64.87(15) . .
N4 Re2 N3 87.31(13) . .
N4 Re2 C6 134.48(15) . .
N3 Re2 C6 121.00(15) . .
N4 Re2 C8 136.30(15) . .
N3 Re2 C8 114.42(15) . .
C6 Re2 C8 67.26(16) . .
N4 Re2 C9 105.94(15) . .
N3 Re2 C9 151.93(14) . .
C6 Re2 C9 66.55(16) . .
C8 Re2 C9 40.09(17) . .
N4 Re2 C7 170.78(15) . .
N3 Re2 C7 101.91(15) . .
C6 Re2 C7 39.50(17) . .
C8 Re2 C7 39.52(17) . .
C9 Re2 C7 65.90(17) . .
N4 Re2 C10 105.77(14) . .
N3 Re2 C10 160.25(14) . .
C6 Re2 C10 39.63(16) . .
C8 Re2 C10 66.07(15) . .
C9 Re2 C10 38.59(15) . .
C7 Re2 C10 65.26(16) . .
N6 Re3 N5 86.43(13) . .
N6 Re3 C15 125.28(17) . .
N5 Re3 C15 131.35(19) . .
N6 Re3 C13 113.53(18) . .
N5 Re3 C13 138.7(2) . .
C15 Re3 C13 66.77(19) . .
N6 Re3 C12 148.4(2) . .
N5 Re3 C12 107.44(17) . .
C15 Re3 C12 66.14(18) . .
C13 Re3 C12 39.0(2) . .
N6 Re3 C11 165.11(17) . .
N5 Re3 C11 104.16(15) . .
C15 Re3 C11 39.88(19) . .
C13 Re3 C11 65.10(19) . .
C12 Re3 C11 38.2(2) . .
N6 Re3 C14 104.91(15) . .
N5 Re3 C14 168.50(15) . .
C15 Re3 C14 39.6(2) . .
C13 Re3 C14 38.0(2) . .
C12 Re3 C14 63.7(2) . .
C11 Re3 C14 64.34(17) . .
O1 U1 C1 75.61(11) . .
O1 U1 C7 71.47(12) . .
C1 U1 C7 118.90(14) . .
O1 U1 C11 79.04(12) . .
C1 U1 C11 92.59(14) . .
C7 U1 C11 128.07(15) . .
O1 U1 C14 127.09(12) . .
C1 U1 C14 116.24(18) . .
C7 U1 C14 124.76(18) . .
C11 U1 C14 50.54(14) . .
O1 U1 C9 117.88(11) . .
C1 U1 C9 148.68(12) . .
C7 U1 C9 50.98(13) . .
C11 U1 C9 117.00(13) . .
C14 U1 C9 79.56(16) . .
O1 U1 C2 82.06(12) . .
C1 U1 C2 30.50(12) . .
C7 U1 C2 94.35(13) . .
C11 U1 C2 123.04(14) . .
C14 U1 C2 135.34(17) . .
C9 U1 C2 119.38(12) . .
O1 U1 C8 87.62(12) . .
C1 U1 C8 149.47(13) . .
C7 U1 C8 30.57(13) . .
C11 U1 C8 109.29(14) . .
C14 U1 C8 94.24(18) . .
C9 U1 C8 30.60(13) . .
C2 U1 C8 123.04(13) . .
O1 U1 C10 120.78(11) . .
C1 U1 C10 118.64(12) . .
C7 U1 C10 50.81(13) . .
C11 U1 C10 145.40(13) . .
C14 U1 C10 99.00(14) . .
C9 U1 C10 30.11(11) . .
C2 U1 C10 89.48(12) . .
C8 U1 C10 49.93(12) . .
O1 U1 C4 126.22(11) . .
C1 U1 C4 50.94(13) . .
C7 U1 C4 126.05(14) . .
C11 U1 C4 105.87(15) . .
C14 U1 C4 87.11(16) . .
C9 U1 C4 107.22(13) . .
C2 U1 C4 49.70(13) . .
C8 U1 C4 135.14(13) . .
C10 U1 C4 85.52(13) . .
O1 U1 C12 79.64(14) . .
C1 U1 C12 120.61(15) . .
C7 U1 C12 102.18(14) . .
C11 U1 C12 29.44(15) . .
C14 U1 C12 49.08(16) . .
C9 U1 C12 90.40(15) . .
C2 U1 C12 149.88(16) . .
C8 U1 C12 79.94(14) . .
C10 U1 C12 120.48(15) . .
C4 U1 C12 129.36(14) . .
O1 U1 C3 111.78(11) . .
C1 U1 C3 50.31(12) . .
C7 U1 C3 98.63(13) . .
C11 U1 C3 132.19(15) . .
C14 U1 C3 113.80(15) . .
C9 U1 C3 99.13(12) . .
C2 U1 C3 30.17(13) . .
C8 U1 C3 117.35(12) . .
C10 U1 C3 70.30(12) . .
C4 U1 C3 29.39(13) . .
C12 U1 C3 158.67(14) . .
C13A O1 C14A 102.4(10) . .
C113 O1 C114 114.3(12) . .
C13A O1 U1 129.5(6) . .
C14A O1 U1 126.7(7) . .
C113 O1 U1 117.4(9) . .
C114 O1 U1 112.9(7) . .
C12A O2A C11A 115.4(10) . .
C105 O3 C104 116.7(15) . .
O1 C14A C12A 106.4(12) . .
O1 C14A H14A 110.5 . .
C12A C14A H14A 110.5 . .
O1 C14A H14B 110.5 . .
C12A C14A H14B 110.5 . .
H14A C14A H14B 108.6 . .
O1 C113 C111 110.4(17) . .
O1 C113 H11W 109.6 . .
C111 C113 H11W 109.6 . .
O1 C113 H11X 109.6 . .
C111 C113 H11X 109.6 . .
H11W C113 H11X 108.1 . .
O2A C12A C14A 96.1(14) . .
O2A C12A H12D 112.5 . .
C14A C12A H12D 112.5 . .
O2A C12A H12E 112.5 . .
C14A C12A H12E 112.5 . .
H12D C12A H12E 110.1 . .
C113 C111 O2 100(2) . .
C113 C111 H11Y 111.8 . .
O2 C111 H11Y 111.8 . .
C113 C111 H11Z 111.8 . .
O2 C111 H11Z 111.8 . .
H11Y C111 H11Z 109.6 . .
C114 C112 O2 125.5(18) . .
C114 C112 H11T 105.9 . .
O2 C112 H11T 105.9 . .
C114 C112 H11U 105.9 . .
O2 C112 H11U 105.9 . .
H11T C112 H11U 106.3 . .
C18A C18A C19A 124.3(19) 2_575 .
C18A C18A H18D 106.3 2_575 .
C19A C18A H18D 106.3 . .
C18A C18A H18E 106.3 2_575 .
C19A C18A H18E 106.3 . .
H18D C18A H18E 106.4 . .
C19A C20A H20D 109.5 . .
C19A C20A H20E 109.5 . .
H20D C20A H20E 109.5 . .
C19A C20A H20F 109.5 . .
H20D C20A H20F 109.5 . .
H20E C20A H20F 109.5 . .
C18A C19A C20A 118.5(14) . .
C18A C19A H19A 107.7 . .
C20A C19A H19A 107.7 . .
C18A C19A H19B 107.7 . .
C20A C19A H19B 107.7 . .
H19A C19A H19B 107.1 . .
C112 O2 C111 86.8(17) . .
C05A C06A H06A 109.5 . .
C05A C06A H06B 109.5 . .
H06A C06A H06B 109.5 . .
C05A C06A H06C 109.5 . .
H06A C06A H06C 109.5 . .
H06B C06A H06C 109.5 . .
C06A C05A O3A 105.6(13) . .
C06A C05A H05A 110.6 . .
O3A C05A H05A 110.6 . .
C06A C05A H05B 110.6 . .
O3A C05A H05B 110.6 . .
H05A C05A H05B 108.7 . .
C04A O3A C05A 111.5(14) . .
C03A C04A O3A 106(3) . .
C03A C04A H04A 110.6 . .
O3A C04A H04A 110.6 . .
C03A C04A H04B 110.6 . .
O3A C04A H04B 110.6 . .
H04A C04A H04B 108.7 . .
C04A C03A H03A 109.5 . .
C04A C03A H03B 109.5 . .
H03A C03A H03B 109.5 . .
C04A C03A H03C 109.5 . .
H03A C03A H03C 109.5 . .
H03B C03A H03C 109.5 . .
C04A C03A H03D 109.5 . .
H03A C03A H03D 141.1 . .
H03B C03A H03D 56.3 . .
H03C C03A H03D 56.3 . .
C04A C03A H03E 109.5 . .
H03A C03A H03E 56.3 . .
H03B C03A H03E 141.1 . .
H03C C03A H03E 56.3 . .
H03D C03A H03E 109.5 . .
C04A C03A H03F 109.5 . .
H03A C03A H03F 56.3 . .
H03B C03A H03F 56.3 . .
H03C C03A H03F 141.1 . .
H03D C03A H03F 109.5 . .
H03E C03A H03F 109.5 . .

loop_
_geom_bond_atom_site_label_1
_geom_bond_atom_site_label_2
_geom_bond_distance
_geom_bond_site_symmetry_2
C1 C2 1.441(6) .
C1 C5 1.462(6) .
C1 Re1 2.184(4) .
C1 U1 2.700(4) .
C1 H1 0.9500 .
C2 C3 1.457(6) .
C2 Re1 2.111(4) .
C2 U1 2.773(4) .
C2 H2 0.9500 .
C3 C4 1.424(6) .
C3 Re1 2.141(4) .
C3 U1 2.824(4) .
C3 H3 0.9500 .
C4 C5 1.450(6) .
C4 Re1 2.217(4) .
C4 U1 2.787(4) .
C4 H4 0.9500 .
C5 Re1 2.093(4) .
C5 U1 2.847(4) .
C5 H5 0.9500 .
C6 C7 1.449(6) .
C6 C10 1.459(6) .
C6 Re2 2.100(4) .
C6 U1 2.852(4) .
C6 H6 0.9500 .
C7 C8 1.451(6) .
C7 Re2 2.183(4) .
C7 U1 2.724(4) .
C7 H7 0.9500 .
C8 C9 1.463(6) .
C8 Re2 2.102(4) .
C8 U1 2.776(4) .
C8 H8 0.9500 .
C9 C10 1.441(6) .
C9 Re2 2.163(4) .
C9 U1 2.768(4) .
C9 H9 0.9500 .
C10 Re2 2.197(4) .
C10 U1 2.780(4) .
C10 H10 0.9500 .
C11 C12 1.407(7) .
C11 C15 1.454(7) .
C11 Re3 2.170(4) .
C11 U1 2.737(4) .
C11 H11 0.9500 .
C12 C13 1.418(8) .
C12 Re3 2.133(5) .
C12 U1 2.795(4) .
C12 H12 0.9500 .
C13 C14 1.417(8) .
C13 Re3 2.118(5) .
C13 U1 2.855(4) .
C13 H13 0.9500 .
C14 C15 1.465(8) .
C14 Re3 2.220(4) .
C14 U1 2.739(4) .
C14 H14 0.9500 .
C15 Re3 2.087(4) .
C15 U1 2.837(4) .
C15 H15 0.9500 .
C16 C24 1.410(6) .
C16 C17 1.412(6) .
C16 N2 1.442(5) .
C17 C21 1.391(6) .
C17 C19 1.527(6) .
C18 C19 1.541(6) .
C18 H18A 0.9800 .
C18 H18B 0.9800 .
C18 H18C 0.9800 .
C19 C20 1.528(6) .
C19 H19 1.0000 .
C20 H20A 0.9800 .
C20 H20B 0.9800 .
C20 H20C 0.9800 .
C21 C22 1.381(7) .
C21 H21 0.9500 .
C22 C23 1.391(7) .
C22 H22 0.9500 .
C23 C24 1.386(6) .
C23 H23 0.9500 .
C24 C26 1.518(6) .
C25 C26 1.534(7) .
C25 H25A 0.9800 .
C25 H25B 0.9800 .
C25 H25C 0.9800 .
C26 C27 1.519(7) .
C26 H26 1.0000 .
C27 H27A 0.9800 .
C27 H27B 0.9800 .
C27 H27C 0.9800 .
C28 C29 1.526(5) .
C28 H28A 0.9800 .
C28 H28B 0.9800 .
C28 H28C 0.9800 .
C29 N2 1.345(5) .
C29 C30 1.391(6) .
C30 C31 1.388(6) .
C30 H30 0.9500 .
C31 N1 1.349(5) .
C31 C32 1.512(6) .
C32 H32A 0.9800 .
C32 H32B 0.9800 .
C32 H32C 0.9800 .
C33 C41 1.399(6) .
C33 C34 1.402(6) .
C33 N1 1.461(5) .
C34 C38 1.393(6) .
C34 C36 1.525(6) .
C35 C36 1.520(7) .
C35 H35A 0.9800 .
C35 H35B 0.9800 .
C35 H35C 0.9800 .
C36 C37 1.538(7) .
C36 H36 1.0000 .
C37 H37A 0.9800 .
C37 H37B 0.9800 .
C37 H37C 0.9800 .
C38 C39 1.383(6) .
C38 H38 0.9500 .
C39 C40 1.380(6) .
C39 H39 0.9500 .
C40 C41 1.393(6) .
C40 H40 0.9500 .
C41 C43 1.520(6) .
C42 C43 1.533(6) .
C42 H42A 0.9800 .
C42 H42B 0.9800 .
C42 H42C 0.9800 .
C43 C44 1.535(6) .
C43 H43 1.0000 .
C44 H44A 0.9800 .
C44 H44B 0.9800 .
C44 H44C 0.9800 .
C45 C53 1.403(6) .
C45 C46 1.403(6) .
C45 N3 1.446(5) .
C46 C50 1.396(6) .
C46 C48 1.514(6) .
C47 C48 1.540(7) .
C47 H47A 0.9800 .
C47 H47B 0.9800 .
C47 H47C 0.9800 .
C48 C49 1.542(8) .
C48 H48 1.0000 .
C49 H49A 0.9800 .
C49 H49B 0.9800 .
C49 H49C 0.9800 .
C50 C51 1.366(7) .
C50 H50 0.9500 .
C51 C52 1.377(7) .
C51 H51 0.9500 .
C52 C53 1.392(6) .
C52 H52 0.9500 .
C53 C55 1.526(6) .
C54 C55 1.529(8) .
C54 H54A 0.9800 .
C54 H54B 0.9800 .
C54 H54C 0.9800 .
C55 C56 1.527(7) .
C55 H55 1.0000 .
C56 H56A 0.9800 .
C56 H56B 0.9800 .
C56 H56C 0.9800 .
C57 C58 1.512(6) .
C57 H57A 0.9800 .
C57 H57B 0.9800 .
C57 H57C 0.9800 .
C58 N3 1.354(5) .
C58 C59 1.392(6) .
C59 C60 1.384(6) .
C59 H59 0.9500 .
C60 N4 1.349(5) .
C60 C61 1.509(5) .
C61 H61A 0.9800 .
C61 H61B 0.9800 .
C61 H61C 0.9800 .
C62 C70 1.401(6) .
C62 C63 1.405(6) .
C62 N4 1.447(5) .
C63 C67 1.388(6) .
C63 C65 1.525(6) .
C64 C65 1.524(6) .
C64 H64A 0.9800 .
C64 H64B 0.9800 .
C64 H64C 0.9800 .
C65 C66 1.526(6) .
C65 H65 1.0000 .
C66 H66A 0.9800 .
C66 H66B 0.9800 .
C66 H66C 0.9800 .
C67 C68 1.377(7) .
C67 H67 0.9500 .
C68 C69 1.376(7) .
C68 H68 0.9500 .
C69 C70 1.394(6) .
C69 H69 0.9500 .
C70 C72 1.515(6) .
C71 C72 1.542(6) .
C71 H71A 0.9800 .
C71 H71B 0.9800 .
C71 H71C 0.9800 .
C72 C73 1.528(6) .
C72 H72 1.0000 .
C73 H73A 0.9800 .
C73 H73B 0.9800 .
C73 H73C 0.9800 .
C74 C82 1.399(6) .
C74 C75 1.417(6) .
C74 N5 1.452(5) .
C75 C79 1.379(6) .
C75 C77 1.525(6) .
C76 C77 1.502(7) .
C76 H76A 0.9800 .
C76 H76B 0.9800 .
C76 H76C 0.9800 .
C77 C78 1.512(7) .
C77 H77 1.0000 .
C78 H78A 0.9800 .
C78 H78B 0.9800 .
C78 H78C 0.9800 .
C79 C80 1.368(7) .
C79 H79 0.9500 .
C80 C81 1.380(7) .
C80 H80 0.9500 .
C81 C82 1.410(6) .
C81 H81 0.9500 .
C82 C84 1.522(7) .
C83 C84 1.558(8) .
C83 H83A 0.9800 .
C83 H83B 0.9800 .
C83 H83C 0.9800 .
C84 C85 1.511(7) .
C84 H84 1.0000 .
C85 H85A 0.9800 .
C85 H85B 0.9800 .
C85 H85C 0.9800 .
C86 C87 1.515(6) .
C86 H86A 0.9800 .
C86 H86B 0.9800 .
C86 H86C 0.9800 .
C87 N5 1.345(5) .
C87 C88 1.387(6) .
C88 C89 1.380(6) .
C88 H88 0.9500 .
C89 N6 1.347(5) .
C89 C90 1.520(6) .
C90 H90A 0.9800 .
C90 H90B 0.9800 .
C90 H90C 0.9800 .
C91 C99 1.406(6) .
C91 C92 1.418(6) .
C91 N6 1.453(5) .
C92 C96 1.389(6) .
C92 C94 1.521(6) .
C93 C94 1.536(6) .
C93 H93A 0.9800 .
C93 H93B 0.9800 .
C93 H93C 0.9800 .
C94 C95 1.524(7) .
C94 H94 1.0000 .
C95 H95A 0.9800 .
C95 H95B 0.9800 .
C95 H95C 0.9800 .
C96 C97 1.383(7) .
C96 H96 0.9500 .
C97 C98 1.388(7) .
C97 H97 0.9500 .
C98 C99 1.389(6) .
C98 H98 0.9500 .
C99 C101 1.523(7) .
C100 C101 1.500(8) .
C100 H10A 0.9800 .
C100 H10B 0.9800 .
C100 H10C 0.9800 .
C101 C102 1.535(7) .
C101 H101 1.0000 .
C102 H10D 0.9800 .
C102 H10E 0.9800 .
C102 H10F 0.9800 .
C103 C104 1.42(2) .
C103 H10G 0.9800 .
C103 H10H 0.9800 .
C103 H10I 0.9800 .
C104 O3 1.446(13) .
C104 H10J 0.9900 .
C104 H10K 0.9900 .
C105 O3 1.320(17) .
C105 C106 1.501(14) .
C105 H10L 0.9900 .
C105 H10M 0.9900 .
C106 H10N 0.9800 .
C106 H10O 0.9800 .
C106 H10P 0.9800 .
C11A O2A 1.430(10) .
C11A C13A 1.490(9) .
C11A H11A 0.9900 .
C11A H11B 0.9900 .
C13A O1 1.424(14) .
C13A H13A 0.9900 .
C13A H13B 0.9900 .
C114 C112 1.501(10) .
C114 O1 1.58(3) .
C114 H11C 0.9900 .
C114 H11D 0.9900 .
C115 C115 1.436(16) 2_667
C115 C116 1.533(12) .
C115 H11I 0.9900 .
C115 H11J 0.9900 .
C116 C117 1.492(13) .
C116 H11K 0.9900 .
C116 H11L 0.9900 .
C117 H11M 0.9800 .
C117 H11N 0.9800 .
C117 H11O 0.9800 .
C118 C119 1.551(16) .
C118 C118 1.74(3) 2_575
C118 H11E 0.9900 .
C118 H11F 0.9900 .
C119 C120 1.438(16) .
C119 H11G 0.9900 .
C119 H11H 0.9900 .
C120 H12A 0.9800 .
C120 H12B 0.9800 .
C120 H12C 0.9800 .
N1 Re1 2.037(3) .
N2 Re1 2.048(3) .
N3 Re2 2.041(3) .
N4 Re2 2.036(3) .
N5 Re3 2.046(3) .
N6 Re3 2.039(3) .
U1 O1 2.651(3) .
O1 C14A 1.451(16) .
O1 C113 1.47(2) .
O2A C12A 1.420(9) .
C14A C12A 1.523(9) .
C14A H14A 0.9900 .
C14A H14B 0.9900 .
C113 C111 1.490(10) .
C113 H11W 0.9900 .
C113 H11X 0.9900 .
C12A H12D 0.9900 .
C12A H12E 0.9900 .
C111 O2 1.72(4) .
C111 H11Y 0.9900 .
C111 H11Z 0.9900 .
C112 O2 1.81(4) .
C112 H11T 0.9900 .
C112 H11U 0.9900 .
C18A C18A 1.28(3) 2_575
C18A C19A 1.488(15) .
C18A H18D 0.9900 .
C18A H18E 0.9900 .
C20A C19A 1.487(16) .
C20A H20D 0.9800 .
C20A H20E 0.9800 .
C20A H20F 0.9800 .
C19A H19A 0.9900 .
C19A H19B 0.9900 .
C06A C05A 1.45(2) .
C06A H06A 0.9800 .
C06A H06B 0.9800 .
C06A H06C 0.9800 .
C05A O3A 1.68(2) .
C05A H05A 0.9900 .
C05A H05B 0.9900 .
O3A C04A 1.60(4) .
C04A C03A 1.500(10) .
C04A H04A 0.9900 .
C04A H04B 0.9900 .
C03A H03A 0.9800 .
C03A H03B 0.9800 .
C03A H03C 0.9800 .
C03A H03D 0.9800 .
C03A H03E 0.9800 .
C03A H03F 0.9800 .
